data_7156221
loop_
_publ_author_name
'Smith, Martin J.'
'Blake, Iain M.'
'Clegg, William'
'Anderson, Harry L.'

_publ_section_title
;
 Push-pull quinoidal porphyrins.
;
_journal_issue 19
_journal_name_full 'Organic &amp; biomolecular chemistry'
_journal_page_first 3648
_journal_page_last 3654
_journal_paper_doi 10.1039/c8ob00491a
_journal_volume 16
_journal_year 2018
_chemical_formula_moiety 'C103 H109 N9 Ni O S2 Zn'
_chemical_formula_sum 'C103 H109 N9 Ni O S2 Zn'
_chemical_formula_weight 1677.19
_space_group_crystal_system triclinic
_space_group_IT_number 2
_space_group_name_Hall '-P 1'
_space_group_name_H-M_alt 'P -1'
_symmetry_space_group_name_Hall '-P 1'
_symmetry_space_group_name_H-M 'P -1'
_atom_sites_solution_hydrogens geom
_atom_sites_solution_primary direct
_atom_sites_solution_secondary difmap
_audit_creation_method SHELXL-2018/1
_audit_update_record
;
2018-02-05 deposited with the CCDC.
2018-04-24 downloaded from the CCDC.
;
_cell_angle_alpha 69.445(3)
_cell_angle_beta 72.044(3)
_cell_angle_gamma 82.393(3)
_cell_formula_units_Z 2
_cell_length_a 14.218(5)
_cell_length_b 20.122(6)
_cell_length_c 21.975(7)
_cell_measurement_reflns_used 8721
_cell_measurement_temperature 150(2)
_cell_measurement_theta_max 22.52
_cell_measurement_theta_min 4.66
_cell_volume 5598(3)
_computing_cell_refinement 'Bruker SAINT'
_computing_data_collection 'Bruker SMART'
_computing_data_reduction 'Bruker SAINT'
_computing_molecular_graphics 'Bruker SHELXTL'
_computing_publication_material 'SHELXL and local programs'
_computing_structure_refinement 'SHELXL-2018/1 (Sheldrick, 2018)'
_computing_structure_solution 'Bruker SHELXTL'
_diffrn_ambient_temperature 150(2)
_diffrn_measured_fraction_theta_full 0.952
_diffrn_measured_fraction_theta_max 0.952
_diffrn_measurement_device_type 'Bruker SMART 1K CCD diffractometer'
_diffrn_measurement_method 'thin-slice \w scans'
_diffrn_radiation_type synchrotron
_diffrn_radiation_wavelength 0.6932
_diffrn_reflns_av_R_equivalents 0.0392
_diffrn_reflns_av_unetI/netI 0.1129
_diffrn_reflns_Laue_measured_fraction_full 0.952
_diffrn_reflns_Laue_measured_fraction_max 0.952
_diffrn_reflns_limit_h_max 15
_diffrn_reflns_limit_h_min -15
_diffrn_reflns_limit_k_max 22
_diffrn_reflns_limit_k_min -22
_diffrn_reflns_limit_l_max 24
_diffrn_reflns_limit_l_min -24
_diffrn_reflns_number 27929
_diffrn_reflns_point_group_measured_fraction_full 0.952
_diffrn_reflns_point_group_measured_fraction_max 0.952
_diffrn_reflns_theta_full 22.810
_diffrn_reflns_theta_max 22.810
_diffrn_reflns_theta_min 4.664
_diffrn_source 'Daresbury SRS station 9.8'
_exptl_absorpt_coefficient_mu 0.435
_exptl_absorpt_correction_T_max 0.99
_exptl_absorpt_correction_T_min 0.93
_exptl_absorpt_correction_type multi-scan
_exptl_absorpt_process_details SADABS
_exptl_crystal_colour yellow-green
_exptl_crystal_density_diffrn 0.995
_exptl_crystal_density_method 'not measured'
_exptl_crystal_description plate
_exptl_crystal_F_000 1776
_exptl_crystal_recrystallization_method 'Re-crystallisation from solvent: pyridine and methanol'
_exptl_crystal_size_max 0.150
_exptl_crystal_size_mid 0.080
_exptl_crystal_size_min 0.010
_refine_diff_density_max 1.264
_refine_diff_density_min -0.526
_refine_diff_density_rms 0.079
_refine_ls_extinction_method none
_refine_ls_goodness_of_fit_ref 1.039
_refine_ls_hydrogen_treatment constr
_refine_ls_matrix_type full
_refine_ls_number_parameters 1348
_refine_ls_number_reflns 15633
_refine_ls_number_restraints 4477
_refine_ls_restrained_S_all 1.026
_refine_ls_R_factor_all 0.1556
_refine_ls_R_factor_gt 0.1004
_refine_ls_shift/su_max 0.003
_refine_ls_shift/su_mean 0.000
_refine_ls_structure_factor_coef Fsqd
_refine_ls_weighting_details 'w=1/[\s^2^(Fo^2^)+(0.1697P)^2^+5.5315P] where P=(Fo^2^+2Fc^2^)/3'
_refine_ls_weighting_scheme calc
_refine_ls_wR_factor_gt 0.2780
_refine_ls_wR_factor_ref 0.3328
_reflns_Friedel_coverage 0.000
_reflns_number_gt 8508
_reflns_number_total 15633
_reflns_threshold_expression 'I > 2\s(I)'
_cod_data_source_file c8ob00491a2.cif
_cod_data_source_block oxdp25_NiZn14
_cod_depositor_comments 'Adding full bibliography for 7156219--7156223.cif.'
_cod_database_code 7156221
_shelx_shelxl_version_number 2018/1
_shelx_space_group_comment
;
The symmetry employed for this shelxl refinement is uniquely defined
by the following loop, which should always be used as a source of
symmetry information in preference to the above space-group names.
They are only intended as comments.
;
_shelx_estimated_absorpt_t_min 0.938
_shelx_estimated_absorpt_t_max 0.996

loop_
_space_group_symop_operation_xyz
'x, y, z'
'-x, -y, -z'

loop_
_atom_site_label
_atom_site_type_symbol
_atom_site_fract_x
_atom_site_fract_y
_atom_site_fract_z
_atom_site_U_iso_or_equiv
_atom_site_adp_type
_atom_site_occupancy
_atom_site_site_symmetry_order
_atom_site_calc_flag
_atom_site_refinement_flags_posn
_atom_site_refinement_flags_adp
_atom_site_refinement_flags_occupancy
_atom_site_disorder_assembly
_atom_site_disorder_group
Ni1 Ni 1.0323(4) 0.57847(12) 0.22507(16) 0.1466(18) Uani 0.626(6) 1 d D U P A 1
N1A N 1.0776(13) 0.6575(5) 0.1419(5) 0.134(4) Uani 0.626(6) 1 d D U P A 1
N2A N 1.1274(14) 0.5171(6) 0.1862(5) 0.148(5) Uani 0.626(6) 1 d D U P A 1
N3 N 0.9782(5) 0.4990(3) 0.3057(3) 0.0891(17) Uani 1 1 d D U . . .
N4 N 0.9274(5) 0.6395(3) 0.2625(3) 0.0860(17) Uani 1 1 d D U . . .
C1A C 1.0524(14) 0.7277(5) 0.1324(6) 0.125(4) Uani 0.626(6) 1 d D U P A 1
C2A C 1.1116(14) 0.7701(7) 0.0659(6) 0.136(4) Uani 0.626(6) 1 d D U P A 1
H2A H 1.114599 0.820457 0.048603 0.164 Uiso 0.626(6) 1 calc R U P A 1
C3A C 1.1601(16) 0.7258(7) 0.0346(7) 0.145(4) Uani 0.626(6) 1 d D U P A 1
H3A H 1.201958 0.738945 -0.010582 0.174 Uiso 0.626(6) 1 calc R U P A 1
C4A C 1.1395(16) 0.6537(7) 0.0797(7) 0.146(4) Uani 0.626(6) 1 d D U P A 1
C5A C 1.1831(17) 0.5917(7) 0.0653(7) 0.155(3) Uani 0.626(6) 1 d D U P A 1
C6A C 1.1876(16) 0.5293(7) 0.1207(7) 0.153(4) Uani 0.626(6) 1 d D U P A 1
C7A C 1.2389(15) 0.4695(7) 0.1095(8) 0.151(4) Uani 0.626(6) 1 d D U P A 1
H7A H 1.271213 0.463134 0.067018 0.182 Uiso 0.626(6) 1 calc R U P A 1
C8A C 1.2329(14) 0.4179(7) 0.1770(7) 0.145(4) Uani 0.626(6) 1 d D U P A 1
H8A H 1.272394 0.376247 0.189539 0.174 Uiso 0.626(6) 1 calc R U P A 1
C9A C 1.1520(17) 0.4466(7) 0.2192(6) 0.129(4) Uani 0.626(6) 1 d D U P A 1
C10 C 1.1049(8) 0.4101(4) 0.2826(5) 0.107(2) Uani 1 1 d D U . . .
C11 C 1.0266(7) 0.4329(4) 0.3235(4) 0.0903(19) Uani 1 1 d D U . . .
C12 C 0.9711(6) 0.3899(4) 0.3877(4) 0.0880(19) Uani 1 1 d . U . . .
H12 H 0.987736 0.342464 0.411309 0.106 Uiso 1 1 calc R U . . .
C13 C 0.8903(6) 0.4280(3) 0.4098(4) 0.0819(18) Uani 1 1 d . U . . .
H13 H 0.839427 0.412369 0.451159 0.098 Uiso 1 1 calc R U . . .
C14 C 0.8960(6) 0.4963(3) 0.3589(4) 0.0761(17) Uani 1 1 d D U . . .
C15 C 0.8310(6) 0.5524(3) 0.3662(3) 0.0734(16) Uani 1 1 d . U . . .
C16 C 0.8499(6) 0.6208(3) 0.3216(3) 0.0740(16) Uani 1 1 d D U . . .
C17 C 0.7950(6) 0.6823(3) 0.3331(4) 0.0799(18) Uani 1 1 d . U . . .
H17 H 0.738968 0.683401 0.369953 0.096 Uiso 1 1 calc R U . . .
C18 C 0.8391(6) 0.7383(3) 0.2808(4) 0.0831(18) Uani 1 1 d . U . . .
H18 H 0.819030 0.786679 0.274116 0.100 Uiso 1 1 calc R U . . .
C19 C 0.9194(7) 0.7134(3) 0.2379(4) 0.0849(19) Uani 1 1 d D U . . .
C20 C 0.9770(8) 0.7549(4) 0.1758(4) 0.102(2) Uani 1 1 d D U . . .
Zn Zn 0.39565(6) 0.49421(4) 0.67419(4) 0.0729(3) Uani 1 1 d . . . . .
N5 N 0.5029(4) 0.4289(2) 0.6361(3) 0.0609(12) Uani 1 1 d . U . . .
N6 N 0.3301(5) 0.4063(3) 0.7510(3) 0.0781(15) Uani 1 1 d . U . . .
N7 N 0.2688(5) 0.5531(3) 0.7015(3) 0.0808(15) Uani 1 1 d . U . . .
N8 N 0.4413(4) 0.5728(2) 0.5832(3) 0.0624(13) Uani 1 1 d . U . . .
C21 C 0.5829(5) 0.4493(3) 0.5815(3) 0.0607(14) Uani 1 1 d . U . . .
C22 C 0.6539(5) 0.3913(3) 0.5796(3) 0.0687(15) Uani 1 1 d . U . . .
H22 H 0.716895 0.392610 0.547597 0.082 Uiso 1 1 calc R U . . .
C23 C 0.6130(5) 0.3354(3) 0.6321(3) 0.0665(15) Uani 1 1 d . U . . .
H23 H 0.641865 0.288948 0.643815 0.080 Uiso 1 1 calc R U . . .
C24 C 0.5186(5) 0.3572(3) 0.6676(3) 0.0614(14) Uani 1 1 d . U . . .
C25 C 0.4497(5) 0.3139(3) 0.7240(3) 0.0657(14) Uani 1 1 d . U . . .
C26 C 0.3632(6) 0.3365(4) 0.7625(4) 0.0764(16) Uani 1 1 d . U . . .
C27 C 0.2952(6) 0.2921(4) 0.8229(4) 0.093(2) Uani 1 1 d . U . . .
H27 H 0.300021 0.241861 0.841862 0.112 Uiso 1 1 calc R U . . .
C28 C 0.2252(8) 0.3342(4) 0.8469(5) 0.107(2) Uani 1 1 d . U . . .
H28 H 0.171677 0.319840 0.886881 0.128 Uiso 1 1 calc R U . . .
C29 C 0.2450(7) 0.4050(4) 0.8017(4) 0.096(2) Uani 1 1 d . U . . .
C30 C 0.1863(8) 0.4662(5) 0.8069(5) 0.111(2) Uani 1 1 d . U . . .
C31 C 0.1959(7) 0.5348(4) 0.7602(5) 0.096(2) Uani 1 1 d . U . . .
C32 C 0.1280(8) 0.5915(4) 0.7636(5) 0.108(2) Uani 1 1 d . U . . .
H32 H 0.070311 0.591524 0.799725 0.130 Uiso 1 1 calc R U . . .
C33 C 0.1603(7) 0.6462(4) 0.7056(5) 0.100(2) Uani 1 1 d . U . . .
H33 H 0.128702 0.691616 0.693412 0.120 Uiso 1 1 calc R U . . .
C34 C 0.2499(6) 0.6235(4) 0.6661(4) 0.0828(18) Uani 1 1 d . U . . .
C35 C 0.3076(6) 0.6621(3) 0.6024(4) 0.0742(15) Uani 1 1 d . U . . .
C36 C 0.3938(5) 0.6398(3) 0.5631(4) 0.0682(15) Uani 1 1 d . U . . .
C37 C 0.4511(5) 0.6808(3) 0.4985(4) 0.0716(16) Uani 1 1 d . U . . .
H37 H 0.435614 0.728009 0.473828 0.086 Uiso 1 1 calc R U . . .
C38 C 0.5319(5) 0.6414(3) 0.4775(4) 0.0700(16) Uani 1 1 d . U . . .
H38 H 0.582889 0.654971 0.435961 0.084 Uiso 1 1 calc R U . . .
C39 C 0.5232(5) 0.5745(3) 0.5319(3) 0.0623(14) Uani 1 1 d . U . . .
C40 C 0.5931(5) 0.5179(3) 0.5314(3) 0.0622(14) Uani 1 1 d . U . . .
C41 C 0.7486(6) 0.5396(3) 0.4244(4) 0.0639(15) Uani 1 1 d . U . . .
C42 C 0.6788(6) 0.5292(3) 0.4740(4) 0.0628(15) Uani 1 1 d . U . . .
C43A C 1.2455(10) 0.5952(10) -0.0044(9) 0.167(4) Uani 0.626(6) 1 d D U P A 1
H43A H 1.231904 0.643969 -0.033761 0.200 Uiso 0.626(6) 1 calc R U P A 1
C44A C 1.3235(16) 0.5281(15) -0.0931(12) 0.235(6) Uani 0.626(6) 1 d D U P A 1
H44A H 1.326151 0.479509 -0.095285 0.282 Uiso 0.626(6) 1 calc R U P A 1
H44B H 1.327593 0.562311 -0.138986 0.282 Uiso 0.626(6) 1 calc R U P A 1
C45A C 1.4009(14) 0.5365(15) -0.0727(13) 0.235(7) Uani 0.626(6) 1 d D U P A 1
H45A H 1.456114 0.558187 -0.112981 0.282 Uiso 0.626(6) 1 calc R U P A 1
H45B H 1.424258 0.489469 -0.047168 0.282 Uiso 0.626(6) 1 calc R U P A 1
S1A S 1.2170(10) 0.5414(6) -0.0388(6) 0.233(4) Uani 0.626(6) 1 d D U P A 1
S2A S 1.3686(6) 0.5880(4) -0.0239(3) 0.203(3) Uani 0.626(6) 1 d D U P A 1
C46 C 1.1492(7) 0.3369(4) 0.3133(5) 0.104(2) Uani 1 1 d D U . . .
C47 C 1.1345(6) 0.2801(4) 0.2957(5) 0.103(2) Uani 1 1 d . U . . .
H47 H 1.104199 0.287385 0.260796 0.123 Uiso 1 1 calc R U . . .
C48 C 1.1647(7) 0.2125(4) 0.3299(5) 0.105(2) Uani 1 1 d . U . . .
C49 C 1.2107(7) 0.2017(5) 0.3806(6) 0.115(2) Uani 1 1 d . U . . .
H49 H 1.231667 0.155100 0.402931 0.138 Uiso 1 1 calc R U . . .
C50 C 1.2262(7) 0.2583(6) 0.3990(6) 0.122(2) Uani 1 1 d . U . . .
C51 C 1.1950(7) 0.3248(5) 0.3646(5) 0.115(2) Uani 1 1 d . U . . .
H51 H 1.204824 0.364193 0.376131 0.138 Uiso 1 1 calc R U . . .
C52 C 1.1436(7) 0.1485(5) 0.3128(6) 0.123(3) Uani 1 1 d D U . . .
C53 C 1.0758(16) 0.0968(10) 0.3759(9) 0.141(5) Uani 0.511(9) 1 d D U P B 1
H53A H 1.105826 0.082569 0.413317 0.211 Uiso 0.511(9) 1 calc R U P B 1
H53B H 1.011315 0.120099 0.388706 0.211 Uiso 0.511(9) 1 calc R U P B 1
H53C H 1.067036 0.054613 0.365793 0.211 Uiso 0.511(9) 1 calc R U P B 1
C54 C 1.0938(19) 0.1690(10) 0.2559(11) 0.142(5) Uani 0.511(9) 1 d D U P B 1
H54A H 1.135340 0.202108 0.214861 0.213 Uiso 0.511(9) 1 calc R U P B 1
H54B H 1.084854 0.126321 0.246792 0.213 Uiso 0.511(9) 1 calc R U P B 1
H54C H 1.029133 0.191806 0.269705 0.213 Uiso 0.511(9) 1 calc R U P B 1
C55 C 1.2401(12) 0.1054(11) 0.2934(14) 0.151(6) Uani 0.511(9) 1 d D U P B 1
H55A H 1.272777 0.091950 0.329473 0.227 Uiso 0.511(9) 1 calc R U P B 1
H55B H 1.224243 0.062554 0.287489 0.227 Uiso 0.511(9) 1 calc R U P B 1
H55C H 1.284358 0.134535 0.250978 0.227 Uiso 0.511(9) 1 calc R U P B 1
C56 C 1.2696(8) 0.2473(6) 0.4573(6) 0.143(3) Uani 1 1 d D U . . .
C57 C 1.3716(9) 0.2149(8) 0.4385(7) 0.191(5) Uani 1 1 d D U . . .
H57A H 1.402717 0.206765 0.474675 0.287 Uiso 1 1 calc R U . . .
H57B H 1.366789 0.169600 0.432463 0.287 Uiso 1 1 calc R U . . .
H57C H 1.411707 0.247263 0.396168 0.287 Uiso 1 1 calc R U . . .
C58 C 1.2054(9) 0.1975(7) 0.5249(7) 0.179(5) Uani 1 1 d D U . . .
H58A H 1.139344 0.219227 0.536462 0.268 Uiso 1 1 calc R U . . .
H58B H 1.199958 0.151752 0.519954 0.268 Uiso 1 1 calc R U . . .
H58C H 1.236449 0.190157 0.560948 0.268 Uiso 1 1 calc R U . . .
C59 C 1.2736(10) 0.3164(6) 0.4704(7) 0.183(5) Uani 1 1 d D U . . .
H59A H 1.206495 0.336357 0.482439 0.275 Uiso 1 1 calc R U . . .
H59B H 1.302910 0.306782 0.507651 0.275 Uiso 1 1 calc R U . . .
H59C H 1.314050 0.350304 0.429387 0.275 Uiso 1 1 calc R U . . .
C60 C 0.9521(7) 0.8336(4) 0.1574(4) 0.0909(19) Uani 1 1 d D U . . .
C61 C 0.8990(7) 0.8641(4) 0.1108(4) 0.100(2) Uani 1 1 d . U . . .
H61 H 0.885239 0.836911 0.087075 0.120 Uiso 1 1 calc R U . . .
C62 C 0.8656(7) 0.9345(4) 0.0984(4) 0.103(2) Uani 1 1 d . U . . .
C63 C 0.8891(6) 0.9728(4) 0.1321(4) 0.089(2) Uani 1 1 d . U . . .
H63 H 0.866492 1.020883 0.123415 0.107 Uiso 1 1 calc R U . . .
C64 C 0.9445(5) 0.9450(3) 0.1786(4) 0.0760(16) Uani 1 1 d . U . . .
C65 C 0.9760(6) 0.8739(3) 0.1893(3) 0.0772(17) Uani 1 1 d . U . . .
H65 H 1.015164 0.852925 0.219668 0.093 Uiso 1 1 calc R U . . .
C66 C 0.8056(6) 0.9660(5) 0.0472(4) 0.122(3) Uani 1 1 d D U . . .
C67 C 0.758(2) 1.0339(13) 0.0647(16) 0.131(6) Uani 0.263(10) 1 d D U P C 1
H67A H 0.716609 1.020209 0.111673 0.197 Uiso 0.263(10) 1 calc R U P C 1
H67B H 0.810755 1.064491 0.059035 0.197 Uiso 0.263(10) 1 calc R U P C 1
H67C H 0.717927 1.059714 0.034257 0.197 Uiso 0.263(10) 1 calc R U P C 1
C68 C 0.868(2) 0.990(2) -0.0248(10) 0.125(7) Uani 0.263(10) 1 d D U P C 1
H68A H 0.922803 1.017987 -0.028811 0.187 Uiso 0.263(10) 1 calc R U P C 1
H68B H 0.894917 0.948870 -0.039003 0.187 Uiso 0.263(10) 1 calc R U P C 1
H68C H 0.827798 1.019848 -0.053895 0.187 Uiso 0.263(10) 1 calc R U P C 1
C69 C 0.719(2) 0.9224(18) 0.0565(19) 0.136(7) Uani 0.263(10) 1 d D U P C 1
H69A H 0.680010 0.907488 0.104191 0.203 Uiso 0.263(10) 1 calc R U P C 1
H69B H 0.677334 0.951339 0.028252 0.203 Uiso 0.263(10) 1 calc R U P C 1
H69C H 0.744453 0.880361 0.043143 0.203 Uiso 0.263(10) 1 calc R U P C 1
C70 C 0.9691(5) 0.9863(4) 0.2167(4) 0.0903(19) Uani 1 1 d D U . . .
C71 C 1.0815(6) 0.9877(5) 0.2023(6) 0.134(3) Uani 1 1 d D U . . .
H71A H 1.096794 1.014763 0.227343 0.201 Uiso 1 1 calc R U . . .
H71B H 1.107987 0.939044 0.216811 0.201 Uiso 1 1 calc R U . . .
H71C H 1.111482 1.010270 0.153686 0.201 Uiso 1 1 calc R U . . .
C72 C 0.9242(8) 0.9496(5) 0.2925(5) 0.125(3) Uani 1 1 d D U . . .
H72A H 0.939796 0.976035 0.317949 0.187 Uiso 1 1 calc R U . . .
H72B H 0.852318 0.948021 0.302481 0.187 Uiso 1 1 calc R U . . .
H72C H 0.951835 0.901080 0.305817 0.187 Uiso 1 1 calc R U . . .
C73 C 0.9265(8) 1.0627(4) 0.1986(6) 0.131(3) Uani 1 1 d D U . . .
H73A H 0.944236 1.087609 0.224452 0.197 Uiso 1 1 calc R U . . .
H73B H 0.953686 1.087473 0.150018 0.197 Uiso 1 1 calc R U . . .
H73C H 0.854308 1.061678 0.209752 0.197 Uiso 1 1 calc R U . . .
C74 C 0.4744(5) 0.2352(3) 0.7428(3) 0.0674(15) Uani 1 1 d . U . . .
C75 C 0.4519(5) 0.1968(3) 0.7088(3) 0.0685(16) Uani 1 1 d . U . . .
H75 H 0.419084 0.220203 0.674918 0.082 Uiso 1 1 calc R U . . .
C76 C 0.4756(5) 0.1240(3) 0.7220(3) 0.0713(15) Uani 1 1 d . U . . .
C77 C 0.5235(5) 0.0924(3) 0.7718(4) 0.0777(18) Uani 1 1 d . U . . .
H77 H 0.541266 0.043353 0.781847 0.093 Uiso 1 1 calc R U . . .
C78 C 0.5462(6) 0.1294(4) 0.8074(4) 0.0832(18) Uani 1 1 d . U . . .
C79 C 0.5204(5) 0.2016(3) 0.7929(3) 0.0762(17) Uani 1 1 d . U . . .
H79 H 0.534628 0.227526 0.817565 0.091 Uiso 1 1 calc R U . . .
C80 C 0.4492(5) 0.0813(3) 0.6850(4) 0.0827(18) Uani 1 1 d D U . . .
C81 C 0.4922(19) 0.1184(11) 0.6096(7) 0.094(5) Uani 0.327(8) 1 d D U P D 1
H81A H 0.464035 0.166718 0.596808 0.142 Uiso 0.327(8) 1 calc R U P D 1
H81B H 0.564198 0.120279 0.598868 0.142 Uiso 0.327(8) 1 calc R U P D 1
H81C H 0.476093 0.091960 0.584292 0.142 Uiso 0.327(8) 1 calc R U P D 1
C82 C 0.4892(19) 0.0064(8) 0.7086(13) 0.098(5) Uani 0.327(8) 1 d D U P D 1
H82A H 0.472380 -0.021495 0.684870 0.147 Uiso 0.327(8) 1 calc R U P D 1
H82B H 0.561197 0.006921 0.698630 0.147 Uiso 0.327(8) 1 calc R U P D 1
H82C H 0.459852 -0.014920 0.757467 0.147 Uiso 0.327(8) 1 calc R U P D 1
C83 C 0.3367(10) 0.0816(12) 0.7026(12) 0.097(5) Uani 0.327(8) 1 d D U P D 1
H83A H 0.311374 0.130493 0.687074 0.146 Uiso 0.327(8) 1 calc R U P D 1
H83B H 0.317425 0.053386 0.680119 0.146 Uiso 0.327(8) 1 calc R U P D 1
H83C H 0.308938 0.061022 0.751712 0.146 Uiso 0.327(8) 1 calc R U P D 1
C84 C 0.6022(6) 0.0953(4) 0.8622(4) 0.106(2) Uani 1 1 d D U . . .
C85 C 0.6222(8) 0.0159(4) 0.8736(5) 0.145(4) Uani 1 1 d D U . . .
H85A H 0.662106 0.008955 0.831017 0.218 Uiso 1 1 calc R U . . .
H85B H 0.658155 -0.003990 0.907890 0.218 Uiso 1 1 calc R U . . .
H85C H 0.559312 -0.008102 0.889200 0.218 Uiso 1 1 calc R U . . .
C86 C 0.5402(7) 0.1044(5) 0.9291(4) 0.129(3) Uani 1 1 d D U . . .
H86A H 0.526528 0.155079 0.922752 0.194 Uiso 1 1 calc R U . . .
H86B H 0.477642 0.079997 0.944428 0.194 Uiso 1 1 calc R U . . .
H86C H 0.576485 0.084110 0.963117 0.194 Uiso 1 1 calc R U . . .
C87 C 0.7010(6) 0.1333(5) 0.8380(5) 0.133(4) Uani 1 1 d D U . . .
H87A H 0.740781 0.127366 0.795010 0.200 Uiso 1 1 calc R U . . .
H87B H 0.687822 0.184013 0.831722 0.200 Uiso 1 1 calc R U . . .
H87C H 0.737287 0.112782 0.872097 0.200 Uiso 1 1 calc R U . . .
C88 C 0.2725(5) 0.7368(3) 0.5696(4) 0.0774(16) Uani 1 1 d . U . . .
C89 C 0.2950(6) 0.7919(4) 0.5863(4) 0.0848(18) Uani 1 1 d . U . . .
H89 H 0.329797 0.782130 0.619195 0.102 Uiso 1 1 calc R U . . .
C90 C 0.2665(6) 0.8620(4) 0.5548(5) 0.0888(18) Uani 1 1 d . U . . .
C91 C 0.2183(6) 0.8744(4) 0.5065(4) 0.0901(19) Uani 1 1 d . U . . .
H91 H 0.200373 0.922005 0.484414 0.108 Uiso 1 1 calc R U . . .
C92 C 0.1939(6) 0.8200(3) 0.4878(4) 0.0822(17) Uani 1 1 d . U . . .
C93 C 0.2228(5) 0.7512(3) 0.5223(4) 0.0786(17) Uani 1 1 d . U . . .
H93 H 0.206764 0.712631 0.512158 0.094 Uiso 1 1 calc R U . . .
C94 C 0.1402(6) 0.8373(3) 0.4341(4) 0.0899(19) Uani 1 1 d D U . . .
C95 C 0.220(5) 0.830(5) 0.372(3) 0.102(7) Uani 0.079(11) 1 d D U P E 1
H95A H 0.190507 0.839927 0.334112 0.154 Uiso 0.079(11) 1 calc R U P E 1
H95B H 0.272617 0.862782 0.358467 0.154 Uiso 0.079(11) 1 calc R U P E 1
H95C H 0.247229 0.780829 0.381961 0.154 Uiso 0.079(11) 1 calc R U P E 1
C96 C 0.094(6) 0.912(2) 0.415(5) 0.105(8) Uani 0.079(11) 1 d D U P E 1
H96A H 0.061461 0.918524 0.380205 0.157 Uiso 0.079(11) 1 calc R U P E 1
H96B H 0.045901 0.919169 0.455293 0.157 Uiso 0.079(11) 1 calc R U P E 1
H96C H 0.146442 0.947110 0.397623 0.157 Uiso 0.079(11) 1 calc R U P E 1
C97 C 0.061(5) 0.783(4) 0.454(5) 0.100(7) Uani 0.079(11) 1 d D U P E 1
H97A H 0.027157 0.795452 0.418663 0.150 Uiso 0.079(11) 1 calc R U P E 1
H97B H 0.091591 0.735648 0.459848 0.150 Uiso 0.079(11) 1 calc R U P E 1
H97C H 0.012424 0.783613 0.496915 0.150 Uiso 0.079(11) 1 calc R U P E 1
C98 C 0.2942(7) 0.9226(4) 0.5733(5) 0.110(2) Uani 1 1 d D U . . .
C99 C 0.4066(7) 0.9209(5) 0.5617(7) 0.117(3) Uani 0.818(10) 1 d D U P F 1
H99A H 0.427775 0.874007 0.587762 0.175 Uiso 0.818(10) 1 calc R U P F 1
H99B H 0.440330 0.930442 0.513427 0.175 Uiso 0.818(10) 1 calc R U P F 1
H99C H 0.423498 0.957215 0.576603 0.175 Uiso 0.818(10) 1 calc R U P F 1
C100 C 0.2483(10) 0.9069(6) 0.6491(6) 0.127(4) Uani 0.818(10) 1 d D U P F 1
H10A H 0.270113 0.859504 0.673557 0.190 Uiso 0.818(10) 1 calc R U P F 1
H10B H 0.269199 0.942354 0.663212 0.190 Uiso 0.818(10) 1 calc R U P F 1
H10C H 0.176057 0.908878 0.659326 0.190 Uiso 0.818(10) 1 calc R U P F 1
C101 C 0.2630(12) 0.9957(5) 0.5325(8) 0.143(4) Uani 0.818(10) 1 d D U P F 1
H10D H 0.293984 1.003757 0.484103 0.214 Uiso 0.818(10) 1 calc R U P F 1
H10E H 0.190915 0.998474 0.541616 0.214 Uiso 0.818(10) 1 calc R U P F 1
H10F H 0.284056 1.031951 0.545502 0.214 Uiso 0.818(10) 1 calc R U P F 1
N9 N 0.0484(12) 0.4500(7) 0.9175(7) 0.231(7) Uani 1 1 d . U . . .
C102 C 0.1063(11) 0.4582(6) 0.8694(7) 0.154(4) Uani 1 1 d . U . . .
O1 O 0.4761(6) 0.5277(4) 0.7275(4) 0.148(3) Uani 1 1 d . U . . .
H1 H 0.438887 0.549956 0.759434 0.178 Uiso 1 1 calc R U . . .
C103 C 0.5708(15) 0.5199(14) 0.7192(10) 0.285(10) Uani 1 1 d . U . . .
H10G H 0.588692 0.539382 0.749149 0.428 Uiso 1 1 calc R U . . .
H10H H 0.589456 0.469299 0.730368 0.428 Uiso 1 1 calc R U . . .
H10I H 0.605786 0.545099 0.672026 0.428 Uiso 1 1 calc R U . . .
Ni2 Ni 1.0108(3) 0.5779(2) 0.2194(2) 0.0869(16) Uani 0.374(6) 1 d D U P A 2
N1B N 1.0398(18) 0.6560(5) 0.1344(5) 0.116(4) Uani 0.374(6) 1 d D U P A 2
N2B N 1.0991(17) 0.5139(7) 0.1798(6) 0.118(4) Uani 0.374(6) 1 d D U P A 2
C1B C 1.020(2) 0.7266(6) 0.1244(7) 0.123(4) Uani 0.374(6) 1 d D U P A 2
C2B C 1.059(2) 0.7696(8) 0.0537(7) 0.132(4) Uani 0.374(6) 1 d D U P A 2
H2B H 1.058049 0.819963 0.034977 0.158 Uiso 0.374(6) 1 calc R U P A 2
C3B C 1.095(3) 0.7240(8) 0.0216(8) 0.138(4) Uani 0.374(6) 1 d D U P A 2
H3B H 1.127014 0.735786 -0.025544 0.166 Uiso 0.374(6) 1 calc R U P A 2
C4B C 1.078(3) 0.6526(8) 0.0693(7) 0.146(4) Uani 0.374(6) 1 d D U P A 2
C5B C 1.117(3) 0.5879(8) 0.0586(8) 0.154(4) Uani 0.374(6) 1 d D U P A 2
C6B C 1.138(2) 0.5275(9) 0.1106(7) 0.148(4) Uani 0.374(6) 1 d D U P A 2
C7B C 1.187(2) 0.4677(10) 0.0984(9) 0.150(4) Uani 0.374(6) 1 d D U P A 2
H7B H 1.211646 0.460617 0.055655 0.180 Uiso 0.374(6) 1 calc R U P A 2
C8B C 1.195(2) 0.4166(10) 0.1639(8) 0.136(4) Uani 0.374(6) 1 d D U P A 2
H8B H 1.233390 0.373823 0.171340 0.163 Uiso 0.374(6) 1 calc R U P A 2
C9B C 1.131(3) 0.4452(11) 0.2144(7) 0.125(4) Uani 0.374(6) 1 d D U P A 2
C43B C 1.1548(17) 0.5961(9) -0.0152(9) 0.171(4) Uani 0.374(6) 1 d D U P A 2
H43B H 1.100954 0.622424 -0.035293 0.205 Uiso 0.374(6) 1 calc R U P A 2
C44B C 1.258(3) 0.5357(17) -0.1053(16) 0.230(7) Uani 0.374(6) 1 d D U P A 2
H44C H 1.299171 0.492223 -0.105740 0.276 Uiso 0.374(6) 1 calc R U P A 2
H44D H 1.225974 0.548252 -0.142442 0.276 Uiso 0.374(6) 1 calc R U P A 2
C45B C 1.315(3) 0.5897(18) -0.1151(19) 0.234(6) Uani 0.374(6) 1 d D U P A 2
H45C H 1.330110 0.620409 -0.163196 0.281 Uiso 0.374(6) 1 calc R U P A 2
H45D H 1.377710 0.569987 -0.104931 0.281 Uiso 0.374(6) 1 calc R U P A 2
S1B S 1.1706(14) 0.5205(9) -0.0312(9) 0.209(5) Uani 0.374(6) 1 d D U P A 2
S2B S 1.2570(11) 0.6380(6) -0.0657(6) 0.210(5) Uani 0.374(6) 1 d D U P A 2
C53B C 1.0318(10) 0.1476(11) 0.3232(14) 0.133(5) Uani 0.489(9) 1 d D U P B 2
H53D H 0.996734 0.140030 0.371038 0.160 Uiso 0.489(9) 1 calc R U P B 2
H53E H 1.009950 0.193040 0.295220 0.160 Uiso 0.489(9) 1 calc R U P B 2
H53F H 1.017515 0.109031 0.310137 0.160 Uiso 0.489(9) 1 calc R U P B 2
C54B C 1.1948(18) 0.1603(10) 0.2384(8) 0.141(5) Uani 0.489(9) 1 d D U P B 2
H54D H 1.171883 0.205704 0.210973 0.170 Uiso 0.489(9) 1 calc R U P B 2
H54E H 1.266499 0.160959 0.230182 0.170 Uiso 0.489(9) 1 calc R U P B 2
H54F H 1.179142 0.121704 0.225850 0.170 Uiso 0.489(9) 1 calc R U P B 2
C55B C 1.178(2) 0.0779(8) 0.3573(12) 0.151(6) Uani 0.489(9) 1 d D U P B 2
H55D H 1.143491 0.071556 0.405042 0.182 Uiso 0.489(9) 1 calc R U P B 2
H55E H 1.161775 0.038839 0.345527 0.182 Uiso 0.489(9) 1 calc R U P B 2
H55F H 1.249131 0.078094 0.349859 0.182 Uiso 0.489(9) 1 calc R U P B 2
C67B C 0.7001(8) 0.9731(9) 0.0837(6) 0.142(5) Uani 0.737(10) 1 d D U P C 2
H67D H 0.677450 0.927396 0.118108 0.171 Uiso 0.737(10) 1 calc R U P C 2
H67E H 0.692460 1.009061 0.105607 0.171 Uiso 0.737(10) 1 calc R U P C 2
H67F H 0.660536 0.987439 0.051443 0.171 Uiso 0.737(10) 1 calc R U P C 2
C68B C 0.8532(9) 1.0299(6) -0.0071(6) 0.105(4) Uani 0.737(10) 1 d D U P C 2
H68D H 0.922456 1.018393 -0.027097 0.126 Uiso 0.737(10) 1 calc R U P C 2
H68E H 0.818411 1.046056 -0.042113 0.126 Uiso 0.737(10) 1 calc R U P C 2
H68F H 0.850335 1.067679 0.012051 0.126 Uiso 0.737(10) 1 calc R U P C 2
C69B C 0.8056(12) 0.9127(7) 0.0085(7) 0.144(4) Uani 0.737(10) 1 d D U P C 2
H69D H 0.774926 0.868362 0.041163 0.173 Uiso 0.737(10) 1 calc R U P C 2
H69E H 0.767939 0.934132 -0.024614 0.173 Uiso 0.737(10) 1 calc R U P C 2
H69F H 0.873760 0.902584 -0.014958 0.173 Uiso 0.737(10) 1 calc R U P C 2
C81B C 0.3987(10) 0.1246(6) 0.6306(6) 0.097(3) Uani 0.673(8) 1 d D U P D 2
H81D H 0.384185 0.093348 0.609240 0.117 Uiso 0.673(8) 1 calc R U P D 2
H81E H 0.336949 0.146192 0.651440 0.117 Uiso 0.673(8) 1 calc R U P D 2
H81F H 0.442643 0.161979 0.596291 0.117 Uiso 0.673(8) 1 calc R U P D 2
C82B C 0.5409(8) 0.0447(7) 0.6507(7) 0.105(3) Uani 0.673(8) 1 d D U P D 2
H82D H 0.521594 0.017580 0.627291 0.126 Uiso 0.673(8) 1 calc R U P D 2
H82E H 0.588407 0.080502 0.617855 0.126 Uiso 0.673(8) 1 calc R U P D 2
H82F H 0.571392 0.012399 0.684992 0.126 Uiso 0.673(8) 1 calc R U P D 2
C83B C 0.3775(10) 0.0228(6) 0.7368(6) 0.109(4) Uani 0.673(8) 1 d D U P D 2
H83D H 0.360101 -0.005035 0.713231 0.131 Uiso 0.673(8) 1 calc R U P D 2
H83E H 0.409447 -0.008478 0.770655 0.131 Uiso 0.673(8) 1 calc R U P D 2
H83F H 0.317431 0.044649 0.759245 0.131 Uiso 0.673(8) 1 calc R U P D 2
C95B C 0.1145(8) 0.7707(4) 0.4237(6) 0.101(3) Uani 0.921(11) 1 d D U P E 2
H95D H 0.071592 0.740691 0.466286 0.121 Uiso 0.921(11) 1 calc R U P E 2
H95E H 0.080091 0.785045 0.388531 0.121 Uiso 0.921(11) 1 calc R U P E 2
H95F H 0.175433 0.744073 0.409845 0.121 Uiso 0.921(11) 1 calc R U P E 2
C96B C 0.2060(7) 0.8820(5) 0.3678(5) 0.108(3) Uani 0.921(11) 1 d D U P E 2
H96D H 0.172319 0.893616 0.332410 0.130 Uiso 0.921(11) 1 calc R U P E 2
H96E H 0.220709 0.925881 0.372439 0.130 Uiso 0.921(11) 1 calc R U P E 2
H96F H 0.267813 0.855513 0.355373 0.130 Uiso 0.921(11) 1 calc R U P E 2
C97B C 0.0418(7) 0.8771(5) 0.4553(6) 0.111(3) Uani 0.921(11) 1 d D U P E 2
H97D H 0.000378 0.847004 0.498493 0.133 Uiso 0.921(11) 1 calc R U P E 2
H97E H 0.055421 0.921036 0.460515 0.133 Uiso 0.921(11) 1 calc R U P E 2
H97F H 0.007144 0.888686 0.420490 0.133 Uiso 0.921(11) 1 calc R U P E 2
C99B C 0.367(3) 0.970(2) 0.5097(15) 0.124(7) Uani 0.182(10) 1 d D U P F 2
H99D H 0.339769 0.981538 0.470919 0.148 Uiso 0.182(10) 1 calc R U P F 2
H99E H 0.375704 1.013643 0.516861 0.148 Uiso 0.182(10) 1 calc R U P F 2
H99F H 0.430324 0.944460 0.500588 0.148 Uiso 0.182(10) 1 calc R U P F 2
C10A C 0.339(4) 0.906(2) 0.6321(19) 0.126(6) Uani 0.182(10) 1 d D U P F 2
H10J H 0.294146 0.875606 0.673581 0.151 Uiso 0.182(10) 1 calc R U P F 2
H10K H 0.402858 0.880919 0.622098 0.151 Uiso 0.182(10) 1 calc R U P F 2
H10L H 0.348238 0.950102 0.638372 0.151 Uiso 0.182(10) 1 calc R U P F 2
C10B C 0.202(2) 0.972(2) 0.585(3) 0.115(6) Uani 0.182(10) 1 d D U P F 2
H10M H 0.172176 0.982836 0.547479 0.138 Uiso 0.182(10) 1 calc R U P F 2
H10N H 0.153319 0.947397 0.627645 0.138 Uiso 0.182(10) 1 calc R U P F 2
H10O H 0.220802 1.015599 0.587023 0.138 Uiso 0.182(10) 1 calc R U P F 2

loop_
_atom_site_aniso_label
_atom_site_aniso_U_11
_atom_site_aniso_U_22
_atom_site_aniso_U_33
_atom_site_aniso_U_23
_atom_site_aniso_U_13
_atom_site_aniso_U_12
Ni1 0.264(4) 0.0373(14) 0.085(2) -0.0103(12) 0.013(2) -0.0016(18)
N1A 0.229(8) 0.069(5) 0.076(5) -0.024(4) 0.004(6) -0.026(6)
N2A 0.231(9) 0.077(6) 0.096(6) -0.033(5) 0.027(7) -0.028(6)
N3 0.139(5) 0.048(3) 0.079(4) -0.021(3) -0.022(3) -0.018(3)
N4 0.150(5) 0.045(3) 0.059(3) -0.012(2) -0.022(3) -0.021(3)
C1A 0.211(7) 0.065(4) 0.073(5) -0.015(4) -0.003(5) -0.028(5)
C2A 0.221(7) 0.076(4) 0.081(5) -0.020(4) 0.004(5) -0.028(5)
C3A 0.230(7) 0.085(5) 0.088(5) -0.025(4) 0.007(6) -0.033(6)
C4A 0.234(7) 0.084(4) 0.095(5) -0.038(4) 0.012(5) -0.031(5)
C5A 0.240(6) 0.096(4) 0.107(4) -0.046(4) 0.010(5) -0.034(5)
C6A 0.232(7) 0.089(5) 0.113(5) -0.049(4) 0.014(5) -0.026(5)
C7A 0.221(7) 0.091(5) 0.121(5) -0.054(4) 0.013(6) -0.029(6)
C8A 0.210(7) 0.083(5) 0.121(5) -0.055(4) 0.015(6) -0.024(5)
C9A 0.194(7) 0.070(4) 0.115(5) -0.056(4) 0.007(5) -0.029(5)
C10 0.151(5) 0.064(3) 0.113(4) -0.050(3) -0.013(4) -0.028(3)
C11 0.133(5) 0.052(4) 0.093(4) -0.037(3) -0.022(4) -0.016(3)
C12 0.129(5) 0.041(3) 0.093(4) -0.017(3) -0.032(4) -0.011(3)
C13 0.124(5) 0.036(3) 0.086(4) -0.015(3) -0.034(4) -0.006(3)
C14 0.123(5) 0.039(3) 0.068(4) -0.016(3) -0.025(3) -0.018(3)
C15 0.119(4) 0.034(3) 0.073(3) -0.013(3) -0.036(3) -0.013(3)
C16 0.124(5) 0.039(3) 0.063(3) -0.012(2) -0.035(3) -0.008(3)
C17 0.115(5) 0.042(3) 0.075(4) -0.006(3) -0.030(3) -0.002(3)
C18 0.127(5) 0.042(3) 0.075(4) -0.007(3) -0.032(4) -0.009(3)
C19 0.144(5) 0.038(3) 0.065(4) -0.010(3) -0.023(3) -0.010(3)
C20 0.178(5) 0.049(3) 0.069(3) -0.012(3) -0.021(4) -0.024(3)
Zn 0.1014(6) 0.0439(4) 0.0837(6) -0.0176(4) -0.0426(5) -0.0060(4)
N5 0.089(3) 0.030(2) 0.070(3) -0.009(2) -0.040(3) -0.002(2)
N6 0.106(4) 0.053(3) 0.078(4) -0.019(3) -0.035(3) 0.003(3)
N7 0.109(4) 0.050(3) 0.091(4) -0.028(3) -0.038(3) 0.007(3)
N8 0.088(4) 0.038(3) 0.074(3) -0.020(2) -0.039(3) 0.000(2)
C21 0.085(4) 0.028(3) 0.078(4) -0.011(2) -0.042(3) 0.001(2)
C22 0.086(4) 0.039(3) 0.084(4) -0.009(3) -0.039(3) -0.002(3)
C23 0.085(4) 0.035(3) 0.080(4) -0.006(3) -0.041(3) 0.003(3)
C24 0.083(4) 0.035(3) 0.073(3) -0.009(2) -0.043(3) 0.002(3)
C25 0.089(4) 0.043(3) 0.071(3) -0.009(2) -0.040(3) -0.008(3)
C26 0.097(4) 0.057(3) 0.074(4) -0.012(3) -0.033(3) -0.008(3)
C27 0.116(5) 0.063(4) 0.090(4) -0.011(3) -0.028(4) -0.010(4)
C28 0.135(6) 0.072(4) 0.097(5) -0.020(4) -0.016(4) -0.010(4)
C29 0.126(5) 0.066(4) 0.086(4) -0.021(3) -0.018(4) -0.007(4)
C30 0.143(5) 0.076(4) 0.100(5) -0.034(4) -0.008(4) -0.006(4)
C31 0.127(5) 0.063(4) 0.093(4) -0.032(3) -0.018(4) -0.002(4)
C32 0.136(6) 0.073(4) 0.112(5) -0.042(4) -0.014(4) -0.005(4)
C33 0.126(5) 0.067(4) 0.112(5) -0.040(4) -0.032(4) 0.004(4)
C34 0.110(5) 0.051(3) 0.100(4) -0.039(3) -0.035(4) 0.006(3)
C35 0.096(4) 0.046(3) 0.099(4) -0.030(3) -0.050(3) 0.006(3)
C36 0.089(4) 0.043(3) 0.085(4) -0.018(3) -0.044(3) -0.004(3)
C37 0.093(4) 0.037(3) 0.095(4) -0.013(3) -0.048(3) -0.001(3)
C38 0.091(4) 0.036(3) 0.089(4) -0.010(3) -0.045(3) -0.005(3)
C39 0.089(4) 0.031(3) 0.077(4) -0.012(2) -0.043(3) -0.003(3)
C40 0.089(4) 0.033(3) 0.074(3) -0.010(2) -0.043(3) -0.006(3)
C41 0.096(4) 0.028(3) 0.073(4) -0.009(3) -0.041(3) -0.003(3)
C42 0.094(4) 0.026(3) 0.075(4) -0.009(3) -0.042(3) 0.000(3)
C43A 0.253(7) 0.114(6) 0.115(5) -0.055(5) 0.004(6) -0.031(6)
C44A 0.315(11) 0.193(9) 0.174(9) -0.084(8) -0.004(9) -0.018(10)
C45A 0.308(12) 0.191(10) 0.175(9) -0.080(8) -0.001(9) -0.016(10)
S1A 0.327(9) 0.177(6) 0.175(5) -0.075(5) -0.016(6) -0.029(6)
S2A 0.266(8) 0.156(5) 0.142(5) -0.062(4) 0.022(5) -0.010(5)
C46 0.126(5) 0.070(4) 0.137(5) -0.059(3) -0.033(4) -0.013(3)
C47 0.119(5) 0.074(4) 0.146(5) -0.059(4) -0.051(4) -0.003(4)
C48 0.118(5) 0.067(4) 0.168(5) -0.068(4) -0.063(4) 0.009(3)
C49 0.118(5) 0.088(4) 0.177(6) -0.067(4) -0.074(5) 0.011(4)
C50 0.122(5) 0.105(5) 0.180(6) -0.071(4) -0.073(4) -0.001(4)
C51 0.123(5) 0.092(5) 0.161(6) -0.066(4) -0.050(5) -0.020(4)
C52 0.147(6) 0.079(4) 0.182(7) -0.079(5) -0.063(5) 0.004(4)
C53 0.156(11) 0.089(9) 0.209(11) -0.078(8) -0.055(10) -0.021(8)
C54 0.179(12) 0.103(9) 0.194(11) -0.091(9) -0.071(10) -0.008(9)
C55 0.169(11) 0.091(9) 0.208(13) -0.084(9) -0.036(10) 0.006(8)
C56 0.134(6) 0.153(7) 0.193(7) -0.083(6) -0.087(6) -0.005(5)
C57 0.161(9) 0.249(13) 0.205(11) -0.106(10) -0.092(8) 0.041(9)
C58 0.169(9) 0.206(11) 0.198(10) -0.066(9) -0.096(8) -0.021(9)
C59 0.206(11) 0.196(10) 0.216(11) -0.112(9) -0.093(9) -0.030(8)
C60 0.145(5) 0.051(3) 0.073(4) 0.000(3) -0.038(4) -0.025(3)
C61 0.146(5) 0.073(4) 0.077(4) 0.012(3) -0.046(4) -0.053(4)
C62 0.117(4) 0.085(4) 0.095(4) 0.021(3) -0.057(4) -0.041(4)
C63 0.095(4) 0.059(4) 0.101(4) 0.012(3) -0.047(4) -0.013(3)
C64 0.091(4) 0.045(3) 0.093(4) -0.007(3) -0.045(3) -0.002(3)
C65 0.111(4) 0.047(3) 0.077(4) -0.006(3) -0.048(3) -0.003(3)
C66 0.118(5) 0.123(6) 0.110(5) 0.020(4) -0.065(4) -0.041(5)
C67 0.116(11) 0.149(11) 0.108(11) 0.016(10) -0.062(9) -0.023(9)
C68 0.126(11) 0.135(13) 0.105(9) 0.013(10) -0.069(9) -0.033(11)
C69 0.121(11) 0.149(12) 0.124(12) 0.018(11) -0.076(9) -0.034(10)
C70 0.098(4) 0.061(4) 0.128(5) -0.037(4) -0.052(4) 0.009(3)
C71 0.122(6) 0.126(7) 0.202(9) -0.094(7) -0.071(6) 0.011(5)
C72 0.164(8) 0.102(6) 0.134(7) -0.056(5) -0.067(6) 0.015(6)
C73 0.150(8) 0.067(5) 0.184(9) -0.043(5) -0.061(7) 0.007(5)
C74 0.083(4) 0.047(3) 0.068(3) 0.002(2) -0.038(3) -0.009(3)
C75 0.089(4) 0.040(3) 0.076(4) -0.002(3) -0.041(3) -0.002(3)
C76 0.085(4) 0.041(3) 0.080(3) 0.000(3) -0.032(3) -0.007(3)
C77 0.086(4) 0.049(3) 0.084(4) 0.007(3) -0.036(3) -0.003(3)
C78 0.093(4) 0.065(4) 0.080(4) 0.006(3) -0.044(3) 0.002(3)
C79 0.092(4) 0.057(3) 0.078(4) -0.003(3) -0.041(3) -0.006(3)
C80 0.103(4) 0.044(3) 0.104(4) -0.016(3) -0.042(4) -0.006(3)
C81 0.131(10) 0.065(9) 0.103(8) -0.032(7) -0.045(9) -0.016(9)
C82 0.120(10) 0.055(8) 0.126(11) -0.030(8) -0.048(10) 0.007(8)
C83 0.110(9) 0.077(10) 0.118(10) -0.025(9) -0.051(8) -0.018(8)
C84 0.113(5) 0.095(5) 0.096(5) 0.011(4) -0.061(4) 0.004(4)
C85 0.180(9) 0.100(6) 0.143(8) 0.011(5) -0.102(7) 0.032(6)
C86 0.143(7) 0.145(8) 0.086(5) 0.010(5) -0.068(5) -0.002(6)
C87 0.117(6) 0.135(7) 0.137(7) 0.007(6) -0.082(6) 0.000(6)
C88 0.098(4) 0.046(3) 0.104(4) -0.028(3) -0.049(3) 0.004(3)
C89 0.098(4) 0.053(3) 0.125(5) -0.040(3) -0.053(4) 0.008(3)
C90 0.098(4) 0.051(3) 0.143(5) -0.048(3) -0.056(4) 0.010(3)
C91 0.101(4) 0.044(3) 0.140(5) -0.033(3) -0.056(4) 0.010(3)
C92 0.096(4) 0.044(3) 0.121(4) -0.028(3) -0.053(3) 0.006(3)
C93 0.104(4) 0.042(3) 0.109(4) -0.030(3) -0.051(4) 0.002(3)
C94 0.102(4) 0.056(4) 0.123(5) -0.024(3) -0.055(4) 0.001(3)
C95 0.124(12) 0.067(12) 0.121(10) -0.021(11) -0.056(10) 0.003(11)
C96 0.114(12) 0.072(10) 0.131(12) -0.018(11) -0.059(11) 0.006(10)
C97 0.111(11) 0.073(11) 0.130(13) -0.026(11) -0.063(10) 0.000(10)
C98 0.130(5) 0.063(4) 0.171(6) -0.065(4) -0.063(5) 0.008(4)
C99 0.133(7) 0.074(6) 0.173(9) -0.058(6) -0.055(7) -0.024(5)
C100 0.144(8) 0.093(7) 0.183(8) -0.089(6) -0.052(7) 0.001(6)
C101 0.188(10) 0.069(6) 0.208(10) -0.061(6) -0.090(8) 0.004(6)
N9 0.265(15) 0.168(10) 0.147(9) -0.026(8) 0.065(10) 0.002(10)
C102 0.183(9) 0.093(6) 0.129(7) -0.028(6) 0.026(6) -0.003(6)
O1 0.139(6) 0.196(7) 0.141(6) -0.079(5) -0.040(5) -0.043(5)
C103 0.216(16) 0.45(3) 0.254(18) -0.139(18) -0.071(14) -0.139(17)
Ni2 0.139(3) 0.074(3) 0.065(2) -0.043(2) -0.005(2) -0.059(2)
N1B 0.210(9) 0.070(6) 0.074(6) -0.040(5) -0.007(7) -0.055(7)
N2B 0.202(8) 0.070(6) 0.093(6) -0.058(5) -0.002(6) -0.051(6)
C1B 0.209(7) 0.068(5) 0.072(5) -0.018(4) -0.006(6) -0.034(5)
C2B 0.219(7) 0.076(5) 0.078(5) -0.022(4) -0.001(6) -0.038(6)
C3B 0.229(7) 0.082(5) 0.085(5) -0.034(5) 0.003(6) -0.038(6)
C4B 0.234(7) 0.088(5) 0.094(5) -0.038(4) 0.008(6) -0.037(6)
C5B 0.242(6) 0.097(5) 0.107(5) -0.052(4) 0.009(5) -0.033(5)
C6B 0.230(7) 0.087(5) 0.111(5) -0.056(4) 0.011(6) -0.035(5)
C7B 0.221(7) 0.089(5) 0.122(5) -0.059(5) 0.015(6) -0.031(6)
C8B 0.204(7) 0.081(5) 0.118(6) -0.063(5) 0.008(6) -0.034(6)
C9B 0.189(7) 0.073(5) 0.114(5) -0.058(5) 0.002(6) -0.034(5)
C43B 0.259(8) 0.116(6) 0.120(6) -0.059(5) 0.004(6) -0.032(7)
C44B 0.315(12) 0.191(9) 0.167(9) -0.085(8) -0.008(9) -0.021(10)
C45B 0.313(11) 0.192(9) 0.171(8) -0.081(8) -0.003(9) -0.020(9)
S1B 0.303(12) 0.182(9) 0.155(8) -0.080(7) -0.037(8) -0.050(8)
S2B 0.285(10) 0.165(7) 0.153(7) -0.075(6) 0.007(7) -0.016(7)
C53B 0.147(10) 0.095(9) 0.202(12) -0.076(9) -0.069(9) -0.028(8)
C54B 0.173(11) 0.095(9) 0.196(10) -0.098(8) -0.050(10) -0.005(9)
C55B 0.175(12) 0.085(8) 0.214(12) -0.074(9) -0.059(11) 0.010(9)
C67B 0.109(7) 0.165(10) 0.116(8) 0.026(7) -0.061(6) -0.013(7)
C68B 0.103(7) 0.103(7) 0.089(7) 0.017(6) -0.054(6) -0.003(6)
C69B 0.164(10) 0.141(9) 0.133(9) -0.005(7) -0.086(7) -0.031(8)
C81B 0.130(8) 0.075(6) 0.103(7) -0.024(5) -0.056(7) -0.013(6)
C82B 0.114(7) 0.083(7) 0.137(9) -0.049(6) -0.045(6) -0.003(6)
C83B 0.124(8) 0.071(6) 0.132(8) -0.015(6) -0.044(7) -0.030(6)
C95B 0.129(7) 0.070(5) 0.123(7) -0.024(4) -0.069(6) -0.006(5)
C96B 0.129(7) 0.071(6) 0.125(6) -0.015(5) -0.056(5) -0.005(5)
C97B 0.108(6) 0.093(6) 0.140(7) -0.029(5) -0.063(5) 0.010(5)
C99B 0.147(12) 0.071(11) 0.185(11) -0.066(10) -0.059(11) -0.011(10)
C10A 0.143(12) 0.087(11) 0.179(11) -0.069(10) -0.060(10) -0.005(11)
C10B 0.144(11) 0.068(10) 0.184(13) -0.086(10) -0.065(10) -0.005(9)

loop_
_atom_type_symbol
_atom_type_description
_atom_type_scat_dispersion_real
_atom_type_scat_dispersion_imag
_atom_type_scat_source
C C 0.0030 0.0020 'International Tables Vol C Tables 4.2.6.8 and 6.1.1.4'
H H 0.0000 0.0000 'International Tables Vol C Tables 4.2.6.8 and 6.1.1.4'
N N 0.0060 0.0030 'International Tables Vol C Tables 4.2.6.8 and 6.1.1.4'
S S 0.1190 0.1180 'International Tables Vol C Tables 4.2.6.8 and 6.1.1.4'
Ni Ni 0.3580 1.0750 'International Tables Vol C Tables 4.2.6.8 and 6.1.1.4'
Zn Zn 0.3240 1.4030 'International Tables Vol C Tables 4.2.6.8 and 6.1.1.4'
O O 0.0110 0.0060 'International Tables Vol C Tables 4.2.6.8 and 6.1.1.4'

loop_
_geom_angle_atom_site_label_1
_geom_angle_atom_site_label_2
_geom_angle_atom_site_label_3
_geom_angle
N1A Ni1 N2A 89.5(4)
N1A Ni1 N3 175.5(7)
N1A Ni1 N4 90.7(4)
N2A Ni1 N3 91.4(4)
N2A Ni1 N4 175.8(7)
N3 Ni1 N4 88.1(3)
Ni1 N1A C1A 126.3(7)
Ni1 N1A C4A 127.1(8)
C1A N1A C4A 106.6(9)
Ni1 N2A C6A 130.3(9)
Ni1 N2A C9A 127.0(7)
C6A N2A C9A 102.7(10)
Ni1 N3 C11 123.9(6)
Ni1 N3 C14 130.0(5)
C11 N3 C14 105.8(6)
C11 N3 Ni2 128.5(6)
C14 N3 Ni2 125.4(5)
Ni1 N4 C16 129.0(4)
Ni1 N4 C19 127.1(5)
C16 N4 C19 103.7(6)
C16 N4 Ni2 127.4(4)
C19 N4 Ni2 128.3(5)
N1A C1A C2A 108.9(10)
N1A C1A C20 126.3(9)
C2A C1A C20 124.6(10)
C1A C2A H2A 126.4
C1A C2A C3A 107.2(10)
H2A C2A C3A 126.4
C2A C3A H3A 125.4
C2A C3A C4A 109.2(11)
H3A C3A C4A 125.4
N1A C4A C3A 107.5(10)
N1A C4A C5A 126.7(11)
C3A C4A C5A 125.5(12)
C4A C5A C6A 117.8(12)
C4A C5A C43A 121.1(13)
C6A C5A C43A 119.2(14)
N2A C6A C5A 124.6(13)
N2A C6A C7A 113.8(12)
C5A C6A C7A 120.2(12)
C6A C7A H7A 127.3
C6A C7A C8A 105.4(12)
H7A C7A C8A 127.3
C7A C8A H8A 129.0
C7A C8A C9A 102.0(12)
H8A C8A C9A 129.0
N2A C9A C8A 112.8(11)
N2A C9A C10 123.6(10)
C8A C9A C10 123.6(11)
C9A C10 C11 126.4(10)
C9A C10 C46 116.5(9)
C11 C10 C46 117.0(8)
C11 C10 C9B 120.2(11)
C46 C10 C9B 121.8(9)
N3 C11 C10 125.6(8)
N3 C11 C12 109.1(7)
C10 C11 C12 124.8(8)
C11 C12 H12 126.0
C11 C12 C13 108.0(7)
H12 C12 C13 126.0
C12 C13 H13 126.6
C12 C13 C14 106.9(7)
H13 C13 C14 126.6
N3 C14 C13 110.2(7)
N3 C14 C15 125.8(6)
C13 C14 C15 123.8(7)
C14 C15 C16 121.5(7)
C14 C15 C41 118.1(6)
C16 C15 C41 120.1(6)
N4 C16 C15 125.1(7)
N4 C16 C17 111.0(5)
C15 C16 C17 123.7(7)
C16 C17 H17 127.0
C16 C17 C18 105.9(7)
H17 C17 C18 127.0
C17 C18 H18 125.7
C17 C18 C19 108.7(7)
H18 C18 C19 125.7
N4 C19 C18 110.6(6)
N4 C19 C20 123.8(7)
C18 C19 C20 125.2(7)
C1A C20 C19 123.7(8)
C1A C20 C60 121.3(7)
C19 C20 C60 115.0(8)
C19 C20 C1B 120.4(9)
C60 C20 C1B 118.8(8)
N5 Zn N6 89.0(2)
N5 Zn N7 166.9(2)
N5 Zn N8 88.1(2)
N5 Zn O1 98.6(3)
N6 Zn N7 88.8(2)
N6 Zn N8 164.1(2)
N6 Zn O1 99.0(3)
N7 Zn N8 90.5(2)
N7 Zn O1 94.5(3)
N8 Zn O1 96.8(2)
Zn N5 C21 126.6(4)
Zn N5 C24 126.8(5)
C21 N5 C24 105.6(5)
Zn N6 C26 127.2(5)
Zn N6 C29 126.9(5)
C26 N6 C29 105.8(6)
Zn N7 C31 127.1(5)
Zn N7 C34 125.5(6)
C31 N7 C34 106.8(6)
Zn N8 C36 125.8(5)
Zn N8 C39 128.8(4)
C36 N8 C39 105.3(5)
N5 C21 C22 110.8(5)
N5 C21 C40 124.3(6)
C22 C21 C40 124.8(7)
C21 C22 H22 127.0
C21 C22 C23 106.0(6)
H22 C22 C23 127.0
C22 C23 H23 125.7
C22 C23 C24 108.5(6)
H23 C23 C24 125.7
N5 C24 C23 109.0(6)
N5 C24 C25 124.2(6)
C23 C24 C25 126.8(5)
C24 C25 C26 126.4(6)
C24 C25 C74 115.3(6)
C26 C25 C74 118.3(6)
N6 C26 C25 125.1(6)
N6 C26 C27 108.7(7)
C25 C26 C27 126.2(7)
C26 C27 H27 126.2
C26 C27 C28 107.6(7)
H27 C27 C28 126.2
C27 C28 H28 126.3
C27 C28 C29 107.4(8)
H28 C28 C29 126.3
N6 C29 C28 110.4(8)
N6 C29 C30 123.4(7)
C28 C29 C30 126.1(9)
C29 C30 C31 128.2(9)
C29 C30 C102 116.9(8)
C31 C30 C102 114.8(9)
N7 C31 C30 123.2(8)
N7 C31 C32 110.7(7)
C30 C31 C32 125.8(9)
C31 C32 H32 126.5
C31 C32 C33 107.0(9)
H32 C32 C33 126.5
C32 C33 H33 126.1
C32 C33 C34 107.8(8)
H33 C33 C34 126.1
N7 C34 C33 107.6(7)
N7 C34 C35 124.8(7)
C33 C34 C35 127.5(7)
C34 C35 C36 127.8(6)
C34 C35 C88 117.7(7)
C36 C35 C88 114.5(7)
N8 C36 C35 124.8(6)
N8 C36 C37 108.9(6)
C35 C36 C37 126.2(6)
C36 C37 H37 125.6
C36 C37 C38 108.8(6)
H37 C37 C38 125.6
C37 C38 H38 127.5
C37 C38 C39 105.0(7)
H38 C38 C39 127.5
N8 C39 C38 112.0(6)
N8 C39 C40 124.1(5)
C38 C39 C40 123.9(7)
C21 C40 C39 125.3(7)
C21 C40 C42 117.4(6)
C39 C40 C42 117.2(5)
C15 C41 C42 179.3(7)
C40 C42 C41 177.7(7)
C5A C43A H43A 104.3
C5A C43A S1A 117.1(11)
C5A C43A S2A 122.0(13)
H43A C43A S1A 104.3
H43A C43A S2A 104.3
S1A C43A S2A 103.0(10)
H44A C44A H44B 108.2
H44A C44A C45A 109.7
H44A C44A S1A 109.7
H44B C44A C45A 109.7
H44B C44A S1A 109.7
C45A C44A S1A 109.8(11)
C44A C45A H45A 109.4
C44A C45A H45B 109.4
C44A C45A S2A 111.2(10)
H45A C45A H45B 108.0
H45A C45A S2A 109.4
H45B C45A S2A 109.4
C43A S1A C44A 104.5(9)
C43A S2A C45A 105.3(9)
C10 C46 C47 119.6(8)
C10 C46 C51 120.6(7)
C47 C46 C51 119.4(9)
C46 C47 H47 120.5
C46 C47 C48 119.0(8)
H47 C47 C48 120.5
C47 C48 C49 120.7(7)
C47 C48 C52 119.0(8)
C49 C48 C52 120.3(8)
C48 C49 H49 119.4
C48 C49 C50 121.2(9)
H49 C49 C50 119.4
C49 C50 C51 116.9(9)
C49 C50 C56 122.2(10)
C51 C50 C56 120.8(8)
C46 C51 C50 122.8(8)
C46 C51 H51 118.6
C50 C51 H51 118.6
C48 C52 C53 109.8(10)
C48 C52 C54 114.0(9)
C48 C52 C55 110.8(10)
C48 C52 C53B 108.3(9)
C48 C52 C54B 108.2(10)
C48 C52 C55B 112.0(10)
C53 C52 C54 107.5(11)
C53 C52 C55 105.7(11)
C54 C52 C55 108.7(12)
C53B C52 C54B 107.7(12)
C53B C52 C55B 109.5(12)
C54B C52 C55B 111.0(12)
C52 C53 H53A 109.5
C52 C53 H53B 109.5
C52 C53 H53C 109.5
H53A C53 H53B 109.5
H53A C53 H53C 109.5
H53B C53 H53C 109.5
C52 C54 H54A 109.5
C52 C54 H54B 109.5
C52 C54 H54C 109.5
H54A C54 H54B 109.5
H54A C54 H54C 109.5
H54B C54 H54C 109.5
C52 C55 H55A 109.5
C52 C55 H55B 109.5
C52 C55 H55C 109.5
H55A C55 H55B 109.5
H55A C55 H55C 109.5
H55B C55 H55C 109.5
C50 C56 C57 106.4(10)
C50 C56 C58 111.4(9)
C50 C56 C59 112.4(9)
C57 C56 C58 110.3(10)
C57 C56 C59 111.0(9)
C58 C56 C59 105.3(10)
C56 C57 H57A 109.5
C56 C57 H57B 109.5
C56 C57 H57C 109.5
H57A C57 H57B 109.5
H57A C57 H57C 109.5
H57B C57 H57C 109.5
C56 C58 H58A 109.5
C56 C58 H58B 109.5
C56 C58 H58C 109.5
H58A C58 H58B 109.5
H58A C58 H58C 109.5
H58B C58 H58C 109.5
C56 C59 H59A 109.5
C56 C59 H59B 109.5
C56 C59 H59C 109.5
H59A C59 H59B 109.5
H59A C59 H59C 109.5
H59B C59 H59C 109.5
C20 C60 C61 119.1(7)
C20 C60 C65 121.0(7)
C61 C60 C65 119.7(7)
C60 C61 H61 119.8
C60 C61 C62 120.4(7)
H61 C61 C62 119.8
C61 C62 C63 118.3(7)
C61 C62 C66 118.7(8)
C63 C62 C66 122.9(8)
C62 C63 H63 118.2
C62 C63 C64 123.6(7)
H63 C63 C64 118.2
C63 C64 C65 115.7(7)
C63 C64 C70 124.0(6)
C65 C64 C70 120.3(6)
C60 C65 C64 122.2(6)
C60 C65 H65 118.9
C64 C65 H65 118.9
C62 C66 C67 101.5(13)
C62 C66 C68 113.5(15)
C62 C66 C69 116.0(14)
C62 C66 C67B 109.5(8)
C62 C66 C68B 110.6(7)
C62 C66 C69B 110.7(9)
C67 C66 C68 106.9(15)
C67 C66 C69 105.7(16)
C68 C66 C69 111.8(16)
C67B C66 C68B 117.4(9)
C67B C66 C69B 104.1(9)
C68B C66 C69B 104.2(9)
C66 C67 H67A 109.5
C66 C67 H67B 109.5
C66 C67 H67C 109.5
H67A C67 H67B 109.5
H67A C67 H67C 109.5
H67B C67 H67C 109.5
C66 C68 H68A 109.5
C66 C68 H68B 109.5
C66 C68 H68C 109.5
H68A C68 H68B 109.5
H68A C68 H68C 109.5
H68B C68 H68C 109.5
C66 C69 H69A 109.5
C66 C69 H69B 109.5
C66 C69 H69C 109.5
H69A C69 H69B 109.5
H69A C69 H69C 109.5
H69B C69 H69C 109.5
C64 C70 C71 110.1(7)
C64 C70 C72 108.7(6)
C64 C70 C73 112.2(6)
C71 C70 C72 108.5(7)
C71 C70 C73 109.6(7)
C72 C70 C73 107.7(7)
C70 C71 H71A 109.5
C70 C71 H71B 109.5
C70 C71 H71C 109.5
H71A C71 H71B 109.5
H71A C71 H71C 109.5
H71B C71 H71C 109.5
C70 C72 H72A 109.5
C70 C72 H72B 109.5
C70 C72 H72C 109.5
H72A C72 H72B 109.5
H72A C72 H72C 109.5
H72B C72 H72C 109.5
C70 C73 H73A 109.5
C70 C73 H73B 109.5
C70 C73 H73C 109.5
H73A C73 H73B 109.5
H73A C73 H73C 109.5
H73B C73 H73C 109.5
C25 C74 C75 119.4(5)
C25 C74 C79 121.3(6)
C75 C74 C79 119.4(6)
C74 C75 H75 118.8
C74 C75 C76 122.5(6)
H75 C75 C76 118.8
C75 C76 C77 116.4(6)
C75 C76 C80 122.3(6)
C77 C76 C80 121.3(6)
C76 C77 H77 118.7
C76 C77 C78 122.5(6)
H77 C77 C78 118.7
C77 C78 C79 119.0(6)
C77 C78 C84 123.2(7)
C79 C78 C84 117.8(7)
C74 C79 C78 120.2(7)
C74 C79 H79 119.9
C78 C79 H79 119.9
C76 C80 C81 107.7(9)
C76 C80 C82 109.0(11)
C76 C80 C83 107.7(10)
C76 C80 C81B 114.5(6)
C76 C80 C82B 111.3(7)
C76 C80 C83B 109.0(7)
C81 C80 C82 112.6(13)
C81 C80 C83 109.7(12)
C82 C80 C83 110.0(12)
C81B C80 C82B 107.2(8)
C81B C80 C83B 107.0(8)
C82B C80 C83B 107.5(8)
C80 C81 H81A 109.5
C80 C81 H81B 109.5
C80 C81 H81C 109.5
H81A C81 H81B 109.5
H81A C81 H81C 109.5
H81B C81 H81C 109.5
C80 C82 H82A 109.5
C80 C82 H82B 109.5
C80 C82 H82C 109.5
H82A C82 H82B 109.5
H82A C82 H82C 109.5
H82B C82 H82C 109.5
C80 C83 H83A 109.5
C80 C83 H83B 109.5
C80 C83 H83C 109.5
H83A C83 H83B 109.5
H83A C83 H83C 109.5
H83B C83 H83C 109.5
C78 C84 C85 111.3(7)
C78 C84 C86 109.7(7)
C78 C84 C87 108.2(6)
C85 C84 C86 108.3(7)
C85 C84 C87 109.7(8)
C86 C84 C87 109.6(8)
C84 C85 H85A 109.5
C84 C85 H85B 109.5
C84 C85 H85C 109.5
H85A C85 H85B 109.5
H85A C85 H85C 109.5
H85B C85 H85C 109.5
C84 C86 H86A 109.5
C84 C86 H86B 109.5
C84 C86 H86C 109.5
H86A C86 H86B 109.5
H86A C86 H86C 109.5
H86B C86 H86C 109.5
C84 C87 H87A 109.5
C84 C87 H87B 109.5
C84 C87 H87C 109.5
H87A C87 H87B 109.5
H87A C87 H87C 109.5
H87B C87 H87C 109.5
C35 C88 C89 119.1(6)
C35 C88 C93 121.4(6)
C89 C88 C93 119.5(6)
C88 C89 H89 119.8
C88 C89 C90 120.3(7)
H89 C89 C90 119.8
C89 C90 C91 118.3(6)
C89 C90 C98 119.3(7)
C91 C90 C98 122.3(7)
C90 C91 H91 118.4
C90 C91 C92 123.3(6)
H91 C91 C92 118.4
C91 C92 C93 115.2(6)
C91 C92 C94 120.6(6)
C93 C92 C94 124.1(6)
C88 C93 C92 123.3(6)
C88 C93 H93 118.3
C92 C93 H93 118.3
C92 C94 C95 105(4)
C92 C94 C96 115(4)
C92 C94 C97 111(4)
C92 C94 C95B 113.1(6)
C92 C94 C96B 108.4(6)
C92 C94 C97B 109.3(7)
C95 C94 C96 108(2)
C95 C94 C97 108(2)
C96 C94 C97 109(2)
C95B C94 C96B 107.9(7)
C95B C94 C97B 107.1(7)
C96B C94 C97B 111.0(7)
C94 C95 H95A 109.5
C94 C95 H95B 109.5
C94 C95 H95C 109.5
H95A C95 H95B 109.5
H95A C95 H95C 109.5
H95B C95 H95C 109.5
C94 C96 H96A 109.5
C94 C96 H96B 109.5
C94 C96 H96C 109.5
H96A C96 H96B 109.5
H96A C96 H96C 109.5
H96B C96 H96C 109.5
C94 C97 H97A 109.5
C94 C97 H97B 109.5
C94 C97 H97C 109.5
H97A C97 H97B 109.5
H97A C97 H97C 109.5
H97B C97 H97C 109.5
C90 C98 C99 109.6(7)
C90 C98 C100 107.4(7)
C90 C98 C101 113.2(8)
C90 C98 C99B 107.4(17)
C90 C98 C10A 120.3(18)
C90 C98 C10B 108.1(14)
C99 C98 C100 105.8(8)
C99 C98 C101 108.6(8)
C100 C98 C101 111.9(9)
C99B C98 C10A 107.6(17)
C99B C98 C10B 103.6(16)
C10A C98 C10B 108.6(17)
C98 C99 H99A 109.5
C98 C99 H99B 109.5
C98 C99 H99C 109.5
H99A C99 H99B 109.5
H99A C99 H99C 109.5
H99B C99 H99C 109.5
C98 C100 H10A 109.5
C98 C100 H10B 109.5
C98 C100 H10C 109.5
H10A C100 H10B 109.5
H10A C100 H10C 109.5
H10B C100 H10C 109.5
C98 C101 H10D 109.5
C98 C101 H10E 109.5
C98 C101 H10F 109.5
H10D C101 H10E 109.5
H10D C101 H10F 109.5
H10E C101 H10F 109.5
C30 C102 N9 177.2(16)
Zn O1 H1 117.3
Zn O1 C103 125.4(10)
H1 O1 C103 117.3
O1 C103 H10G 109.5
O1 C103 H10H 109.5
O1 C103 H10I 109.5
H10G C103 H10H 109.5
H10G C103 H10I 109.5
H10H C103 H10I 109.5
N3 Ni2 N4 89.6(3)
N3 Ni2 N1B 178.7(8)
N3 Ni2 N2B 88.3(4)
N4 Ni2 N1B 89.7(4)
N4 Ni2 N2B 176.6(7)
N1B Ni2 N2B 92.5(5)
Ni2 N1B C1B 128.0(8)
Ni2 N1B C4B 128.1(9)
C1B N1B C4B 103.8(10)
Ni2 N2B C6B 124.0(10)
Ni2 N2B C9B 127.1(8)
C6B N2B C9B 108.9(11)
C20 C1B N1B 124.2(10)
C20 C1B C2B 123.5(11)
N1B C1B C2B 112.0(11)
C1B C2B H2B 127.4
C1B C2B C3B 105.1(12)
H2B C2B C3B 127.4
C2B C3B H3B 125.4
C2B C3B C4B 109.2(12)
H3B C3B C4B 125.4
N1B C4B C3B 109.1(12)
N1B C4B C5B 120.7(13)
C3B C4B C5B 128.1(14)
C4B C5B C6B 122.9(15)
C4B C5B C43B 112.1(13)
C6B C5B C43B 123.3(15)
N2B C6B C5B 126.2(15)
N2B C6B C7B 109.8(13)
C5B C6B C7B 122.8(14)
C6B C7B H7B 126.4
C6B C7B C8B 107.2(13)
H7B C7B C8B 126.4
C7B C8B H8B 127.2
C7B C8B C9B 105.5(13)
H8B C8B C9B 127.2
C10 C9B N2B 127.5(11)
C10 C9B C8B 125.2(12)
N2B C9B C8B 107.3(11)
C5B C43B H43B 105.1
C5B C43B S1B 114.2(12)
C5B C43B S2B 123.4(16)
H43B C43B S1B 105.1
H43B C43B S2B 105.1
S1B C43B S2B 102.3(11)
H44C C44B H44D 108.2
H44C C44B C45B 109.7
H44C C44B S1B 109.7
H44D C44B C45B 109.7
H44D C44B S1B 109.7
C45B C44B S1B 109.6(12)
C44B C45B H45C 109.4
C44B C45B H45D 109.4
C44B C45B S2B 111.0(11)
H45C C45B H45D 108.0
H45C C45B S2B 109.4
H45D C45B S2B 109.4
C43B S1B C44B 105.4(10)
C43B S2B C45B 106.2(10)
C52 C53B H53D 109.5
C52 C53B H53E 109.5
C52 C53B H53F 109.5
H53D C53B H53E 109.5
H53D C53B H53F 109.5
H53E C53B H53F 109.5
C52 C54B H54D 109.5
C52 C54B H54E 109.5
C52 C54B H54F 109.5
H54D C54B H54E 109.5
H54D C54B H54F 109.5
H54E C54B H54F 109.5
C52 C55B H55D 109.5
C52 C55B H55E 109.5
C52 C55B H55F 109.5
H55D C55B H55E 109.5
H55D C55B H55F 109.5
H55E C55B H55F 109.5
C66 C67B H67D 109.5
C66 C67B H67E 109.5
C66 C67B H67F 109.5
H67D C67B H67E 109.5
H67D C67B H67F 109.5
H67E C67B H67F 109.5
C66 C68B H68D 109.5
C66 C68B H68E 109.5
C66 C68B H68F 109.5
H68D C68B H68E 109.5
H68D C68B H68F 109.5
H68E C68B H68F 109.5
C66 C69B H69D 109.5
C66 C69B H69E 109.5
C66 C69B H69F 109.5
H69D C69B H69E 109.5
H69D C69B H69F 109.5
H69E C69B H69F 109.5
C80 C81B H81D 109.5
C80 C81B H81E 109.5
C80 C81B H81F 109.5
H81D C81B H81E 109.5
H81D C81B H81F 109.5
H81E C81B H81F 109.5
C80 C82B H82D 109.5
C80 C82B H82E 109.5
C80 C82B H82F 109.5
H82D C82B H82E 109.5
H82D C82B H82F 109.5
H82E C82B H82F 109.5
C80 C83B H83D 109.5
C80 C83B H83E 109.5
C80 C83B H83F 109.5
H83D C83B H83E 109.5
H83D C83B H83F 109.5
H83E C83B H83F 109.5
C94 C95B H95D 109.5
C94 C95B H95E 109.5
C94 C95B H95F 109.5
H95D C95B H95E 109.5
H95D C95B H95F 109.5
H95E C95B H95F 109.5
C94 C96B H96D 109.5
C94 C96B H96E 109.5
C94 C96B H96F 109.5
H96D C96B H96E 109.5
H96D C96B H96F 109.5
H96E C96B H96F 109.5
C94 C97B H97D 109.5
C94 C97B H97E 109.5
C94 C97B H97F 109.5
H97D C97B H97E 109.5
H97D C97B H97F 109.5
H97E C97B H97F 109.5
C98 C99B H99D 109.5
C98 C99B H99E 109.5
C98 C99B H99F 109.5
H99D C99B H99E 109.5
H99D C99B H99F 109.5
H99E C99B H99F 109.5
C98 C10A H10J 109.5
C98 C10A H10K 109.5
C98 C10A H10L 109.5
H10J C10A H10K 109.5
H10J C10A H10L 109.5
H10K C10A H10L 109.5
C98 C10B H10M 109.5
C98 C10B H10N 109.5
C98 C10B H10O 109.5
H10M C10B H10N 109.5
H10M C10B H10O 109.5
H10N C10B H10O 109.5

loop_
_geom_bond_atom_site_label_1
_geom_bond_atom_site_label_2
_geom_bond_distance
Ni1 N1A 1.946(8)
Ni1 N2A 1.915(9)
Ni1 N3 1.945(6)
Ni1 N4 1.968(7)
N1A C1A 1.370(12)
N1A C4A 1.400(13)
N2A C6A 1.383(14)
N2A C9A 1.402(14)
N3 C11 1.399(9)
N3 C14 1.366(9)
N3 Ni2 1.968(7)
N4 C16 1.388(9)
N4 C19 1.396(8)
N4 Ni2 1.893(7)
C1A C2A 1.459(14)
C1A C20 1.392(13)
C2A H2A 0.950
C2A C3A 1.312(15)
C3A H3A 0.950
C3A C4A 1.448(15)
C4A C5A 1.414(17)
C5A C6A 1.420(19)
C5A C43A 1.497(18)
C6A C7A 1.381(16)
C7A H7A 0.950
C7A C8A 1.466(19)
C8A H8A 0.950
C8A C9A 1.435(15)
C9A C10 1.329(13)
C10 C11 1.340(11)
C10 C46 1.529(12)
C10 C9B 1.367(14)
C11 C12 1.415(10)
C12 H12 0.950
C12 C13 1.352(11)
C13 H13 0.950
C13 C14 1.428(9)
C14 C15 1.384(10)
C15 C16 1.383(8)
C15 C41 1.413(10)
C16 C17 1.430(9)
C17 H17 0.950
C17 C18 1.349(9)
C18 H18 0.950
C18 C19 1.399(10)
C19 C20 1.386(10)
C20 C60 1.511(10)
C20 C1B 1.382(14)
Zn N5 2.050(5)
Zn N6 2.054(6)
Zn N7 2.069(6)
Zn N8 2.042(5)
Zn O1 2.172(7)
N5 C21 1.357(8)
N5 C24 1.386(7)
N6 C26 1.381(8)
N6 C29 1.364(10)
N7 C31 1.348(10)
N7 C34 1.392(9)
N8 C36 1.412(8)
N8 C39 1.343(8)
C21 C22 1.442(9)
C21 C40 1.421(8)
C22 H22 0.950
C22 C23 1.335(8)
C23 H23 0.950
C23 C24 1.429(9)
C24 C25 1.404(9)
C25 C26 1.384(10)
C25 C74 1.510(8)
C26 C27 1.450(10)
C27 H27 0.950
C27 C28 1.324(11)
C28 H28 0.950
C28 C29 1.427(11)
C29 C30 1.413(12)
C30 C31 1.395(11)
C30 C102 1.462(15)
C31 C32 1.400(11)
C32 H32 0.950
C32 C33 1.355(11)
C33 H33 0.950
C33 C34 1.424(11)
C34 C35 1.391(10)
C35 C36 1.386(10)
C35 C88 1.513(9)
C36 C37 1.415(9)
C37 H37 0.950
C37 C38 1.360(9)
C38 H38 0.950
C38 C39 1.442(8)
C39 C40 1.410(9)
C40 C42 1.433(10)
C41 C42 1.202(9)
C43A H43A 1.000
C43A S1A 1.668(12)
C43A S2A 1.667(12)
C44A H44A 0.990
C44A H44B 0.990
C44A C45A 1.36(3)
C44A S1A 1.671(14)
C45A H45A 0.990
C45A H45B 0.990
C45A S2A 1.669(14)
C46 C47 1.385(10)
C46 C51 1.407(12)
C47 H47 0.950
C47 C48 1.389(11)
C48 C49 1.400(12)
C48 C52 1.549(10)
C49 H49 0.950
C49 C50 1.399(11)
C50 C51 1.378(13)
C50 C56 1.522(14)
C51 H51 0.950
C52 C53 1.538(12)
C52 C54 1.530(12)
C52 C55 1.549(12)
C52 C53B 1.536(12)
C52 C54B 1.516(12)
C52 C55B 1.530(12)
C53 H53A 0.980
C53 H53B 0.980
C53 H53C 0.980
C54 H54A 0.980
C54 H54B 0.980
C54 H54C 0.980
C55 H55A 0.980
C55 H55B 0.980
C55 H55C 0.980
C56 C57 1.506(11)
C56 C58 1.551(11)
C56 C59 1.526(10)
C57 H57A 0.980
C57 H57B 0.980
C57 H57C 0.980
C58 H58A 0.980
C58 H58B 0.980
C58 H58C 0.980
C59 H59A 0.980
C59 H59B 0.980
C59 H59C 0.980
C60 C61 1.382(10)
C60 C65 1.372(10)
C61 H61 0.950
C61 C62 1.391(12)
C62 C63 1.368(11)
C62 C66 1.531(10)
C63 H63 0.950
C63 C64 1.399(9)
C64 C65 1.400(9)
C64 C70 1.504(10)
C65 H65 0.950
C66 C67 1.560(14)
C66 C68 1.497(13)
C66 C69 1.526(13)
C66 C67B 1.482(11)
C66 C68B 1.481(10)
C66 C69B 1.586(11)
C67 H67A 0.980
C67 H67B 0.980
C67 H67C 0.980
C68 H68A 0.980
C68 H68B 0.980
C68 H68C 0.980
C69 H69A 0.980
C69 H69B 0.980
C69 H69C 0.980
C70 C71 1.532(9)
C70 C72 1.528(9)
C70 C73 1.536(9)
C71 H71A 0.980
C71 H71B 0.980
C71 H71C 0.980
C72 H72A 0.980
C72 H72B 0.980
C72 H72C 0.980
C73 H73A 0.980
C73 H73B 0.980
C73 H73C 0.980
C74 C75 1.371(9)
C74 C79 1.380(8)
C75 H75 0.950
C75 C76 1.405(8)
C76 C77 1.386(9)
C76 C80 1.517(9)
C77 H77 0.950
C77 C78 1.378(10)
C78 C79 1.396(9)
C78 C84 1.555(10)
C79 H79 0.950
C80 C81 1.519(12)
C80 C82 1.506(12)
C80 C83 1.526(12)
C80 C81B 1.529(10)
C80 C82B 1.530(10)
C80 C83B 1.544(10)
C81 H81A 0.980
C81 H81B 0.980
C81 H81C 0.980
C82 H82A 0.980
C82 H82B 0.980
C82 H82C 0.980
C83 H83A 0.980
C83 H83B 0.980
C83 H83C 0.980
C84 C85 1.528(9)
C84 C86 1.523(10)
C84 C87 1.544(9)
C85 H85A 0.980
C85 H85B 0.980
C85 H85C 0.980
C86 H86A 0.980
C86 H86B 0.980
C86 H86C 0.980
C87 H87A 0.980
C87 H87B 0.980
C87 H87C 0.980
C88 C89 1.385(9)
C88 C93 1.360(9)
C89 H89 0.950
C89 C90 1.404(9)
C90 C91 1.371(10)
C90 C98 1.542(10)
C91 H91 0.950
C91 C92 1.410(9)
C92 C93 1.402(9)
C92 C94 1.516(10)
C93 H93 0.950
C94 C95 1.529(15)
C94 C96 1.530(15)
C94 C97 1.529(15)
C94 C95B 1.540(9)
C94 C96B 1.506(9)
C94 C97B 1.543(9)
C95 H95A 0.980
C95 H95B 0.980
C95 H95C 0.980
C96 H96A 0.980
C96 H96B 0.980
C96 H96C 0.980
C97 H97A 0.980
C97 H97B 0.980
C97 H97C 0.980
C98 C99 1.537(10)
C98 C100 1.522(10)
C98 C101 1.519(10)
C98 C99B 1.534(14)
C98 C10A 1.527(14)
C98 C10B 1.548(14)
C99 H99A 0.980
C99 H99B 0.980
C99 H99C 0.980
C100 H10A 0.980
C100 H10B 0.980
C100 H10C 0.980
C101 H10D 0.980
C101 H10E 0.980
C101 H10F 0.980
N9 C102 1.095(13)
O1 H1 0.950
O1 C103 1.298(19)
C103 H10G 0.980
C103 H10H 0.980
C103 H10I 0.980
Ni2 N1B 1.939(9)
Ni2 N2B 1.917(10)
N1B C1B 1.365(13)
N1B C4B 1.388(14)
N2B C6B 1.387(14)
N2B C9B 1.416(14)
C1B C2B 1.456(14)
C2B H2B 0.950
C2B C3B 1.309(16)
C3B H3B 0.950
C3B C4B 1.448(16)
C4B C5B 1.412(18)
C5B C6B 1.42(2)
C5B C43B 1.499(19)
C6B C7B 1.377(17)
C7B H7B 0.950
C7B C8B 1.471(19)
C8B H8B 0.950
C8B C9B 1.438(16)
C43B H43B 1.000
C43B S1B 1.650(13)
C43B S2B 1.652(13)
C44B H44C 0.990
C44B H44D 0.990
C44B C45B 1.36(3)
C44B S1B 1.669(15)
C45B H45C 0.990
C45B H45D 0.990
C45B S2B 1.666(15)
C53B H53D 0.980
C53B H53E 0.980
C53B H53F 0.980
C54B H54D 0.980
C54B H54E 0.980
C54B H54F 0.980
C55B H55D 0.980
C55B H55E 0.980
C55B H55F 0.980
C67B H67D 0.980
C67B H67E 0.980
C67B H67F 0.980
C68B H68D 0.980
C68B H68E 0.980
C68B H68F 0.980
C69B H69D 0.980
C69B H69E 0.980
C69B H69F 0.980
C81B H81D 0.980
C81B H81E 0.980
C81B H81F 0.980
C82B H82D 0.980
C82B H82E 0.980
C82B H82F 0.980
C83B H83D 0.980
C83B H83E 0.980
C83B H83F 0.980
C95B H95D 0.980
C95B H95E 0.980
C95B H95F 0.980
C96B H96D 0.980
C96B H96E 0.980
C96B H96F 0.980
C97B H97D 0.980
C97B H97E 0.980
C97B H97F 0.980
C99B H99D 0.980
C99B H99E 0.980
C99B H99F 0.980
C10A H10J 0.980
C10A H10K 0.980
C10A H10L 0.980
C10B H10M 0.980
C10B H10N 0.980
C10B H10O 0.980

loop_
_geom_torsion_atom_site_label_1
_geom_torsion_atom_site_label_2
_geom_torsion_atom_site_label_3
_geom_torsion_atom_site_label_4
_geom_torsion
Ni1 N1A C1A C2A 173.0(14)
Ni1 N1A C1A C20 -12(3)
C4A N1A C1A C2A -9(2)
C4A N1A C1A C20 166(2)
N1A C1A C2A C3A 8(2)
C20 C1A C2A C3A -167(2)
C1A C2A C3A C4A -3(3)
Ni1 N1A C4A C3A -175.0(15)
Ni1 N1A C4A C5A -1(3)
C1A N1A C4A C3A 7(2)
C1A N1A C4A C5A -180(2)
C2A C3A C4A N1A -2(3)
C2A C3A C4A C5A -176(2)
N1A C4A C5A C6A -18(4)
N1A C4A C5A C43A 178(2)
C3A C4A C5A C6A 155(2)
C3A C4A C5A C43A -9(4)
Ni1 N2A C6A C5A -6(4)
Ni1 N2A C6A C7A -172.9(18)
C9A N2A C6A C5A 173(2)
C9A N2A C6A C7A 7(3)
C4A C5A C6A N2A 21(3)
C4A C5A C6A C7A -173(2)
C43A C5A C6A N2A -173.9(19)
C43A C5A C6A C7A -8(3)
N2A C6A C7A C8A -16(3)
C5A C6A C7A C8A 177(2)
C6A C7A C8A C9A 18(2)
Ni1 N2A C9A C8A -174.5(17)
Ni1 N2A C9A C10 6(4)
C6A N2A C9A C8A 6(3)
C6A N2A C9A C10 -174(2)
C7A C8A C9A N2A -15(3)
C7A C8A C9A C10 164(2)
N2A C9A C10 C11 2(3)
N2A C9A C10 C46 -173.1(19)
C8A C9A C10 C11 -177.1(17)
C8A C9A C10 C46 8(3)
C9A C10 C11 N3 2(2)
C9A C10 C11 C12 172.1(17)
C46 C10 C11 N3 177.5(7)
C46 C10 C11 C12 -12.5(12)
C9B C10 C11 N3 -14(3)
C9B C10 C11 C12 156(2)
Ni1 N3 C11 C10 -14.0(11)
Ni1 N3 C11 C12 174.7(5)
C14 N3 C11 C10 172.3(8)
C14 N3 C11 C12 1.0(8)
Ni2 N3 C11 C10 -2.0(12)
Ni2 N3 C11 C12 -173.3(5)
N3 C11 C12 C13 -0.1(8)
C10 C11 C12 C13 -171.5(8)
C11 C12 C13 C14 -0.8(8)
Ni1 N3 C14 C13 -174.7(5)
Ni1 N3 C14 C15 0.4(11)
C11 N3 C14 C13 -1.5(8)
C11 N3 C14 C15 173.5(7)
Ni2 N3 C14 C13 173.0(5)
Ni2 N3 C14 C15 -11.9(10)
C12 C13 C14 N3 1.5(8)
C12 C13 C14 C15 -173.7(7)
N3 C14 C15 C16 -6.8(11)
N3 C14 C15 C41 179.0(6)
C13 C14 C15 C16 167.6(6)
C13 C14 C15 C41 -6.5(10)
C14 C15 C16 N4 7.0(10)
C14 C15 C16 C17 -168.7(7)
C41 C15 C16 N4 -178.9(6)
C41 C15 C16 C17 5.4(10)
Ni1 N4 C16 C15 -1.0(10)
Ni1 N4 C16 C17 175.1(5)
C19 N4 C16 C15 -176.1(7)
C19 N4 C16 C17 0.1(8)
Ni2 N4 C16 C15 12.4(10)
Ni2 N4 C16 C17 -171.5(5)
N4 C16 C17 C18 0.2(8)
C15 C16 C17 C18 176.4(7)
C16 C17 C18 C19 -0.4(8)
Ni1 N4 C19 C18 -175.5(5)
Ni1 N4 C19 C20 10.9(12)
C16 N4 C19 C18 -0.3(8)
C16 N4 C19 C20 -173.9(8)
Ni2 N4 C19 C18 171.1(5)
Ni2 N4 C19 C20 -2.5(12)
C17 C18 C19 N4 0.5(9)
C17 C18 C19 C20 173.9(8)
N4 C19 C20 C1A -3.0(17)
N4 C19 C20 C60 176.7(7)
N4 C19 C20 C1B 24(2)
C18 C19 C20 C1A -175.7(13)
C18 C19 C20 C60 4.0(12)
C18 C19 C20 C1B -148.9(19)
N1A C1A C20 C19 4(3)
N1A C1A C20 C60 -176.0(16)
C2A C1A C20 C19 177.8(15)
C2A C1A C20 C60 -2(3)
Zn N5 C21 C22 165.8(4)
Zn N5 C21 C40 -16.6(8)
C24 N5 C21 C22 -3.4(6)
C24 N5 C21 C40 174.2(5)
N5 C21 C22 C23 2.8(7)
C40 C21 C22 C23 -174.8(5)
C21 C22 C23 C24 -0.9(7)
Zn N5 C24 C23 -166.5(4)
Zn N5 C24 C25 15.4(8)
C21 N5 C24 C23 2.8(6)
C21 N5 C24 C25 -175.4(5)
C22 C23 C24 N5 -1.1(7)
C22 C23 C24 C25 177.0(6)
N5 C24 C25 C26 -9.6(10)
N5 C24 C25 C74 170.0(5)
C23 C24 C25 C26 172.6(6)
C23 C24 C25 C74 -7.8(9)
Zn N6 C26 C25 1.8(10)
Zn N6 C26 C27 179.0(5)
C29 N6 C26 C25 -177.8(7)
C29 N6 C26 C27 -0.6(8)
C24 C25 C26 N6 0.5(11)
C24 C25 C26 C27 -176.2(6)
C74 C25 C26 N6 -179.1(6)
C74 C25 C26 C27 4.1(10)
N6 C26 C27 C28 -0.9(9)
C25 C26 C27 C28 176.3(7)
C26 C27 C28 C29 1.9(10)
Zn N6 C29 C28 -177.8(5)
Zn N6 C29 C30 2.3(12)
C26 N6 C29 C28 1.8(9)
C26 N6 C29 C30 -178.1(8)
C27 C28 C29 N6 -2.4(11)
C27 C28 C29 C30 177.5(9)
N6 C29 C30 C31 8.1(16)
N6 C29 C30 C102 -170.5(10)
C28 C29 C30 C31 -171.7(10)
C28 C29 C30 C102 9.7(16)
Zn N7 C31 C30 -12.7(12)
Zn N7 C31 C32 173.0(5)
C34 N7 C31 C30 175.4(8)
C34 N7 C31 C32 1.2(9)
C29 C30 C31 N7 -2.5(16)
C29 C30 C31 C32 170.8(10)
C102 C30 C31 N7 176.1(10)
C102 C30 C31 C32 -10.6(15)
N7 C31 C32 C33 -0.2(10)
C30 C31 C32 C33 -174.3(9)
C31 C32 C33 C34 -0.8(10)
Zn N7 C34 C33 -173.6(5)
Zn N7 C34 C35 8.9(10)
C31 N7 C34 C33 -1.6(8)
C31 N7 C34 C35 -179.0(7)
C32 C33 C34 N7 1.5(9)
C32 C33 C34 C35 178.8(8)
N7 C34 C35 C36 -1.7(11)
N7 C34 C35 C88 176.4(6)
C33 C34 C35 C36 -178.6(7)
C33 C34 C35 C88 -0.6(11)
C34 C35 C36 N8 -2.8(11)
C34 C35 C36 C37 -179.6(6)
C88 C35 C36 N8 179.1(5)
C88 C35 C36 C37 2.3(9)
Zn N8 C36 C35 -0.7(8)
Zn N8 C36 C37 176.5(4)
C39 N8 C36 C35 -177.5(6)
C39 N8 C36 C37 -0.3(6)
N8 C36 C37 C38 0.6(7)
C35 C36 C37 C38 177.8(6)
C36 C37 C38 C39 -0.6(6)
Zn N8 C39 C38 -176.8(4)
Zn N8 C39 C40 2.8(8)
C36 N8 C39 C38 -0.1(6)
C36 N8 C39 C40 179.4(5)
C37 C38 C39 N8 0.5(7)
C37 C38 C39 C40 -179.1(5)
N8 C39 C40 C21 6.1(9)
N8 C39 C40 C42 -177.4(5)
C38 C39 C40 C21 -174.4(5)
C38 C39 C40 C42 2.1(8)
N5 C21 C40 C39 1.3(9)
N5 C21 C40 C42 -175.2(5)
C22 C21 C40 C39 178.5(6)
C22 C21 C40 C42 2.1(8)
C4A C5A C43A S1A -128(2)
C4A C5A C43A S2A 104(2)
C6A C5A C43A S1A 68(2)
C6A C5A C43A S2A -60(2)
S1A C44A C45A S2A -24(3)
C5A C43A S1A C44A -153.2(17)
S2A C43A S1A C44A -16.4(16)
C45A C44A S1A C43A 26(3)
C5A C43A S2A C45A 138.5(16)
S1A C43A S2A C45A 4.5(16)
C44A C45A S2A C43A 12(3)
C9A C10 C46 C47 -77.4(17)
C9A C10 C46 C51 109.7(17)
C11 C10 C46 C47 106.7(10)
C11 C10 C46 C51 -66.1(12)
C9B C10 C46 C47 -61(3)
C9B C10 C46 C51 126(3)
C10 C46 C47 C48 -172.3(9)
C51 C46 C47 C48 0.6(14)
C46 C47 C48 C49 -0.9(15)
C46 C47 C48 C52 177.0(9)
C47 C48 C49 C50 0.9(16)
C52 C48 C49 C50 -177.0(9)
C48 C49 C50 C51 -0.5(16)
C48 C49 C50 C56 175.7(10)
C49 C50 C51 C46 0.1(16)
C56 C50 C51 C46 -176.1(9)
C10 C46 C51 C50 172.7(9)
C47 C46 C51 C50 -0.2(16)
C47 C48 C52 C53 -118.2(13)
C47 C48 C52 C54 2.5(16)
C47 C48 C52 C55 125.4(13)
C47 C48 C52 C53B -56.5(15)
C47 C48 C52 C54B 59.9(14)
C47 C48 C52 C55B -177.4(14)
C49 C48 C52 C53 59.7(14)
C49 C48 C52 C54 -179.6(13)
C49 C48 C52 C55 -56.7(15)
C49 C48 C52 C53B 121.4(13)
C49 C48 C52 C54B -122.2(13)
C49 C48 C52 C55B 0.5(16)
C49 C50 C56 C57 61.7(14)
C49 C50 C56 C58 -58.6(14)
C49 C50 C56 C59 -176.5(10)
C51 C50 C56 C57 -122.2(12)
C51 C50 C56 C58 117.5(12)
C51 C50 C56 C59 -0.4(15)
C1A C20 C60 C61 76.6(15)
C1A C20 C60 C65 -107.5(14)
C19 C20 C60 C61 -103.2(9)
C19 C20 C60 C65 72.7(11)
C1B C20 C60 C61 50(2)
C1B C20 C60 C65 -134(2)
C20 C60 C61 C62 172.9(8)
C65 C60 C61 C62 -3.1(13)
C60 C61 C62 C63 1.8(13)
C60 C61 C62 C66 -179.0(8)
C61 C62 C63 C64 -0.3(13)
C66 C62 C63 C64 -179.5(7)
C62 C63 C64 C65 0.1(12)
C62 C63 C64 C70 -178.9(8)
C20 C60 C65 C64 -172.9(8)
C61 C60 C65 C64 2.9(12)
C63 C64 C65 C60 -1.4(11)
C70 C64 C65 C60 177.6(7)
C61 C62 C66 C67 163.9(15)
C61 C62 C66 C68 -81.7(19)
C61 C62 C66 C69 50(2)
C61 C62 C66 C67B 105.9(12)
C61 C62 C66 C68B -123.2(10)
C61 C62 C66 C69B -8.2(12)
C63 C62 C66 C67 -17.0(16)
C63 C62 C66 C68 97.4(19)
C63 C62 C66 C69 -131(2)
C63 C62 C66 C67B -74.9(12)
C63 C62 C66 C68B 56.0(13)
C63 C62 C66 C69B 170.9(9)
C63 C64 C70 C71 -122.3(9)
C63 C64 C70 C72 119.0(8)
C63 C64 C70 C73 0.0(11)
C65 C64 C70 C71 58.6(10)
C65 C64 C70 C72 -60.1(9)
C65 C64 C70 C73 -179.1(8)
C24 C25 C74 C75 -82.0(8)
C24 C25 C74 C79 97.0(8)
C26 C25 C74 C75 97.7(8)
C26 C25 C74 C79 -83.4(8)
C25 C74 C75 C76 177.8(6)
C79 C74 C75 C76 -1.2(11)
C74 C75 C76 C77 0.0(10)
C74 C75 C76 C80 179.0(6)
C75 C76 C77 C78 0.6(11)
C80 C76 C77 C78 -178.4(7)
C76 C77 C78 C79 -0.1(12)
C76 C77 C78 C84 -178.4(7)
C25 C74 C79 C78 -177.3(7)
C75 C74 C79 C78 1.7(11)
C77 C78 C79 C74 -1.1(11)
C84 C78 C79 C74 177.3(7)
C75 C76 C80 C81 54.9(13)
C75 C76 C80 C82 177.3(12)
C75 C76 C80 C83 -63.3(12)
C75 C76 C80 C81B 2.3(11)
C75 C76 C80 C82B 124.0(9)
C75 C76 C80 C83B -117.6(8)
C77 C76 C80 C81 -126.2(12)
C77 C76 C80 C82 -3.7(14)
C77 C76 C80 C83 115.6(11)
C77 C76 C80 C81B -178.8(8)
C77 C76 C80 C82B -57.0(10)
C77 C76 C80 C83B 61.4(10)
C77 C78 C84 C85 -3.3(11)
C77 C78 C84 C86 -123.2(9)
C77 C78 C84 C87 117.3(9)
C79 C78 C84 C85 178.3(8)
C79 C78 C84 C86 58.5(9)
C79 C78 C84 C87 -61.0(10)
C34 C35 C88 C89 83.7(9)
C34 C35 C88 C93 -98.8(9)
C36 C35 C88 C89 -98.0(8)
C36 C35 C88 C93 79.5(9)
C35 C88 C89 C90 177.7(8)
C93 C88 C89 C90 0.1(12)
C88 C89 C90 C91 -1.4(13)
C88 C89 C90 C98 -178.8(8)
C89 C90 C91 C92 1.4(13)
C98 C90 C91 C92 178.7(8)
C90 C91 C92 C93 -0.2(12)
C90 C91 C92 C94 179.8(8)
C35 C88 C93 C92 -176.2(7)
C89 C88 C93 C92 1.3(13)
C91 C92 C93 C88 -1.3(12)
C94 C92 C93 C88 178.7(8)
C91 C92 C94 C95 105(4)
C91 C92 C94 C96 -14(4)
C91 C92 C94 C97 -139(4)
C91 C92 C94 C95B -176.5(8)
C91 C92 C94 C96B 63.8(10)
C91 C92 C94 C97B -57.3(10)
C93 C92 C94 C95 -75(4)
C93 C92 C94 C96 166(4)
C93 C92 C94 C97 41(4)
C93 C92 C94 C95B 3.5(12)
C93 C92 C94 C96B -116.2(9)
C93 C92 C94 C97B 122.7(9)
C89 C90 C98 C99 55.6(11)
C89 C90 C98 C100 -58.9(11)
C89 C90 C98 C101 177.0(10)
C89 C90 C98 C99B 115(2)
C89 C90 C98 C10A -9(3)
C89 C90 C98 C10B -134(2)
C91 C90 C98 C99 -121.7(10)
C91 C90 C98 C100 123.8(10)
C91 C90 C98 C101 -0.2(14)
C91 C90 C98 C99B -63(2)
C91 C90 C98 C10A 174(2)
C91 C90 C98 C10B 49(2)
C16 N4 Ni2 N3 -22.2(7)
C16 N4 Ni2 N1B 156.7(10)
C19 N4 Ni2 N3 168.3(7)
C19 N4 Ni2 N1B -12.8(10)
Ni2 N1B C1B C20 2(5)
Ni2 N1B C1B C2B 176(2)
C4B N1B C1B C20 178(3)
C4B N1B C1B C2B -8(4)
C19 C20 C1B N1B -24(4)
C19 C20 C1B C2B 163(3)
C60 C20 C1B N1B -176(2)
C60 C20 C1B C2B 11(4)
C20 C1B C2B C3B 178(3)
N1B C1B C2B C3B 5(4)
C1B C2B C3B C4B 1(4)
Ni2 N1B C4B C3B -176(2)
Ni2 N1B C4B C5B -11(5)
C1B N1B C4B C3B 9(4)
C1B N1B C4B C5B 174(3)
C2B C3B C4B N1B -7(4)
C2B C3B C4B C5B -170(4)
N1B C4B C5B C6B -14(5)
N1B C4B C5B C43B -180(3)
C3B C4B C5B C6B 148(4)
C3B C4B C5B C43B -18(5)
Ni2 N2B C6B C5B -3(5)
Ni2 N2B C6B C7B -172(2)
C9B N2B C6B C5B 174(3)
C9B N2B C6B C7B 6(4)
C4B C5B C6B N2B 22(5)
C4B C5B C6B C7B -172(3)
C43B C5B C6B N2B -174(3)
C43B C5B C6B C7B -7(5)
N2B C6B C7B C8B -10(4)
C5B C6B C7B C8B -179(3)
C6B C7B C8B C9B 11(4)
C11 C10 C9B N2B 15(5)
C11 C10 C9B C8B -162(3)
C46 C10 C9B N2B -177(3)
C46 C10 C9B C8B 5(5)
Ni2 N2B C9B C10 1(6)
Ni2 N2B C9B C8B 179(2)
C6B N2B C9B C10 -176(4)
C6B N2B C9B C8B 2(4)
C7B C8B C9B C10 170(4)
C7B C8B C9B N2B -8(4)
C4B C5B C43B S1B -163(2)
C4B C5B C43B S2B 72(3)
C6B C5B C43B S1B 31(4)
C6B C5B C43B S2B -94(3)
S1B C44B C45B S2B -19(5)
C5B C43B S1B C44B -154(3)
S2B C43B S1B C44B -19(2)
C45B C44B S1B C43B 25(4)
C5B C43B S2B C45B 139(3)
S1B C43B S2B C45B 9(3)
C44B C45B S2B C43B 7(5)
